data_7718395
loop_
_publ_author_name
'Knott, Jackson P.'
'Hsiang, Shou-Jen'
'Hayes, Paul G.'

_publ_section_title
;
 Alkylamido lutetium complexes as prospective lutetium imido precursors:
 synthesis, characterization and ligand design.
;
_journal_issue 15
_journal_name_full 'Dalton transactions (Cambridge, England : 2003)'
_journal_page_first 6261
_journal_page_last 6273
_journal_paper_doi 10.1039/d5dt00338e
_journal_volume 54
_journal_year 2025
_chemical_formula_moiety 'C57 H78 Lu N4 P2 Si, C57 H77 Lu N4 P2 Si, 1[C7H16]'
_chemical_formula_sum 'C121 H171 Lu2 N8 P4 Si2'
_chemical_formula_weight 2267.65
_space_group_crystal_system triclinic
_space_group_IT_number 2
_space_group_name_Hall '-P 1'
_space_group_name_H-M_alt 'P -1'
_atom_sites_solution_hydrogens mixed
_audit_creation_date 2025-01-16
_audit_creation_method
;
Olex2 1.5
(compiled 2024.02.16 svn.r378c4104 for OlexSys, GUI svn.r6928)
;
_audit_update_record
;
2025-01-16 deposited with the CCDC.	2025-03-19 downloaded from the CCDC.
;
_cell_angle_alpha 110.2276(10)
_cell_angle_beta 104.4073(10)
_cell_angle_gamma 92.0411(9)
_cell_formula_units_Z 2
_cell_length_a 12.31417(13)
_cell_length_b 21.4332(2)
_cell_length_c 24.4686(2)
_cell_measurement_reflns_used 64606
_cell_measurement_temperature 107.3(3)
_cell_measurement_theta_max 79.8580
_cell_measurement_theta_min 3.5140
_cell_volume 5816.38(11)
_computing_cell_refinement 'CrysAlisPro 1.171.38.46 (Rigaku OD, 2015)'
_computing_data_collection 'CrysAlisPro 1.171.38.46 (Rigaku OD, 2015)'
_computing_data_reduction 'CrysAlisPro 1.171.38.46 (Rigaku OD, 2015)'
_computing_molecular_graphics 'Olex2 1.5 (Dolomanov et al., 2009)'
_computing_publication_material 'Olex2 1.5 (Dolomanov et al., 2009)'
_computing_structure_refinement 'SHELXL 2019/3 (Sheldrick, 2015)'
_computing_structure_solution 'ShelXT (Sheldrick, 2015)'
_diffrn_ambient_temperature 107.3
_diffrn_detector_type 'Pilatus 200/300K'
_diffrn_measured_fraction_theta_full 1.000
_diffrn_measured_fraction_theta_max 0.993
_diffrn_measurement_details
;
List of Runs (angles in degrees, time in seconds):

  # Type    Start    End  Width  t~exp~   \w     \q     \k     \f   Frames
#--------------------------------------------------------------------------
  1  \w   -107.00 -36.00   0.50    0.72    --  -38.50 -19.00 -30.00  142
  2  \w    -53.00  18.00   0.50    0.72    --  -38.50  77.00 -60.00  142
  3  \w    -39.00  30.00   0.50    0.72    --  -38.50  19.00  90.00  138
  4  \w    -40.00  19.00   0.50    0.72    --  -38.50  37.00-150.00  118
  5  \w    -54.00  25.00   0.50    0.72    --  -38.50  77.00  90.00  158
  6  \w      3.00  28.00   0.50    0.72    --  -38.50  37.00 -60.00   50
  7  \w     33.00  59.00   0.50    0.72    --   47.56-125.00 -30.00   52
  8  \w     74.00  99.00   0.50    0.72    --   47.56-125.00 -30.00   50
  9  \w     23.00  98.00   0.50    0.72    --   47.56-125.00-150.00  150
 10  \w    -22.00  43.00   0.50    0.72    --   47.56 -19.00-120.00  130
 11  \w      8.00  59.00   0.50    0.72    --   47.56 -57.00-150.00  102
 12  \w     73.00  99.00   0.50    2.87    --  111.00 -12.00-180.00   52
 13  \w     53.00  86.00   0.50    2.87    --  111.00 -63.00-120.00   66
 14  \w     91.00 117.00   0.50    2.87    --  111.00 -63.00-120.00   52
 15  \w    113.00 140.00   0.50    2.87    --  111.00  37.00 150.00   54
 16  \w     90.00 116.00   0.50    2.87    --  111.00-111.00  30.00   52
 17  \w     80.00 107.00   0.50    2.87    --  111.00 -77.00  60.00   54
 18  \w     58.00 114.00   0.50    2.87    --  111.00 -37.00 -60.00  112
 19  \w     46.00  71.00   0.50    2.87    --  111.00-111.00  90.00   50
 20  \w     48.00  83.00   0.50    2.87    --  111.00-111.00  30.00   70
 21  \w     92.00 121.00   0.50    2.87    --  111.00 -12.00   0.00   58
 22  \w     87.00 113.00   0.50    2.87    --  111.00-111.00  90.00   52
 23  \w     43.00  75.00   0.50    2.87    --  111.00-111.00 -90.00   64
 24  \w     79.00 116.00   0.50    2.87    --  111.00-111.00 -90.00   74
 25  \w    131.00 157.00   0.50    2.87    --  111.00  50.00-180.00   52
 26  \w     79.00 111.00   0.50    2.87    --  111.00-111.00-150.00   64
 27  \w     60.00 121.00   0.50    2.87    --  111.00 -63.00 -60.00  122
 28  \w     53.00  94.00   0.50    2.87    --  111.00 -63.00  60.00   82
 29  \w     99.00 125.00   0.50    2.87    --  111.00 -63.00  60.00   52
 30  \w    102.00 142.00   0.50    2.87    --  111.00 -91.00-120.00   80
 31  \w     86.00 115.00   0.50    2.87    --  111.00-109.00  41.00   58
 32  \w     52.00  77.00   0.50    2.87    --  111.00 -12.00   0.00   50
 33  \w     51.00  77.00   0.50    2.87    --  111.00 -77.00  60.00   52
 34  \w    142.00 172.00   0.50    2.87    --  111.00  50.00-120.00   60
 35  \w     57.00  96.00   0.50    2.87    --  111.00 -37.00  90.00   78
 36  \w     91.00 116.00   0.50    2.87    --  111.00-111.00   0.00   50
 37  \w     44.00  72.00   0.50    2.87    --  111.00 -37.00  30.00   56
 38  \w    151.00 177.00   0.50    2.87    --  111.00  37.00  90.00   52
 39  \w     89.00 115.00   0.50    2.87    --  111.00-111.00-180.00   52
 40  \w     42.00  74.00   0.50    2.87    --  111.00-111.00 120.00   64
 41  \w     83.00 115.00   0.50    2.87    --  111.00-111.00 120.00   64
 42  \w    104.00 167.00   0.50    2.87    --  111.00  12.00-180.00  126
 43  \w     49.00  75.00   0.50    2.87    --  111.00 -91.00  60.00   52
 44  \w     94.00 143.00   0.50    2.87    --  111.00 -91.00  60.00   98
 45  \w     42.00  69.00   0.50    2.87    --  111.00 -25.00-150.00   54
 46  \w     89.00 114.00   0.50    2.87    --  111.00 -25.00-150.00   50
 47  \w     90.00 116.00   0.50    2.87    --  111.00-111.00-120.00   52
 48  \w     84.00 113.00   0.50    2.87    --  111.00-111.00 -30.00   58
 49  \w     49.00  80.00   0.50    2.87    --  111.00 -77.00-120.00   62
 50  \w    101.00 133.00   0.50    2.87    --  111.00 -77.00-120.00   64
 51  \w     69.00 114.00   0.50    2.87    --  111.00 -25.00 120.00   90
 52  \w     62.00  88.00   0.50    2.87    --  111.00 -50.00-120.00   52
 53  \w     85.00 111.00   0.50    2.87    --  111.00 -37.00-150.00   52
 54  \w     93.00 120.00   0.50    2.87    --  111.00 -77.00-150.00   54
 55  \w     46.00  80.00   0.50    2.87    --  111.00 -77.00-150.00   68
 56  \w     57.00 116.00   0.50    2.87    --  111.00 -63.00  90.00  118
 57  \w    120.00 146.00   0.50    2.87    --  111.00  50.00  30.00   52
 58  \w    118.00 175.00   0.50    2.87    --  111.00  37.00  60.00  114
 59  \w     50.00 117.00   0.50    2.87    --  111.00 -50.00  90.00  134
 60  \w     42.00  74.00   0.50    2.87    --  111.00 -91.00-120.00   64
 61  \w     63.00 116.00   0.50    2.87    --  111.00-111.00 150.00  106
 62  \w     55.00  81.00   0.50    2.87    --  111.00 -77.00 -30.00   52
 63  \w    109.00 177.00   0.50    2.87    --  111.00  37.00   0.00  136
 64  \w    113.00 139.00   0.50    2.87    --  111.00 178.00 -60.00   52
 65  \w     52.00 113.00   0.50    2.87    --  111.00 -50.00 -60.00  122
 66  \w     80.00 106.00   0.50    2.87    --  111.00 178.00 -60.00   52
 67  \w     44.00  69.00   0.50    2.87    --  111.00 -25.00  60.00   50
 68  \w     43.00  72.00   0.50    2.87    --  111.00 -91.00 -30.00   58
 69  \w     94.00 127.00   0.50    2.87    --  111.00 -91.00 -30.00   66
 70  \w     88.00 122.00   0.50    2.87    --  111.00  77.00  90.00   68
 71  \w    150.00 176.00   0.50    2.87    --  111.00  77.00  90.00   52
 72  \w     55.00  85.00   0.50    2.87    --  111.00 -77.00-180.00   60
 73  \w     60.00  86.00   0.50    2.87    --  111.00 -91.00  30.00   52
 74  \w    114.00 139.00   0.50    2.87    --  111.00  50.00-120.00   50
 75  \w    102.00 132.00   0.50    2.87    --  111.00 -77.00 -30.00   60
 76  \w    128.00 172.00   0.50    2.87    --  111.00  37.00-150.00   88
 77  \w    127.00 176.00   0.50    2.87    --  111.00  25.00  30.00   98
 78  \w     45.00  85.00   0.50    2.87    --  111.00 -37.00-180.00   80
 79  \w     45.00  78.00   0.50    2.87    --  111.00 -37.00-150.00   66
 80  \w    101.00 127.00   0.50    2.87    --  111.00 -77.00   0.00   52
 81  \w    100.00 132.00   0.50    2.87    --  111.00 -77.00 150.00   64
 82  \w    116.00 154.00   0.50    2.87    --  111.00  50.00 -30.00   76
 83  \w    118.00 144.00   0.50    2.87    --  111.00  37.00-180.00   52
 84  \w    111.00 136.00   0.50    2.87    --  111.00  37.00 -60.00   50
 85  \w    150.00 177.00   0.50    2.87    --  111.00  37.00 -60.00   54
 86  \w    121.00 147.00   0.50    2.87    --  111.00  37.00  30.00   52
 87  \w    108.00 156.00   0.50    2.87    --  111.00  37.00 120.00   96
 88  \w    117.00 142.00   0.50    2.87    --  111.00  25.00-180.00   50
 89  \w    126.00 154.00   0.50    2.87    --  111.00  25.00-120.00   56
 90  \w    113.00 159.00   0.50    2.87    --  111.00  25.00 -30.00   92
 91  \w     78.00 109.00   0.50    2.87    --  111.00-111.00 -60.00   62
 92  \w    102.00 148.00   0.50    2.87    --  111.00 109.00 137.00   92
 93  \w    153.00 178.00   0.50    2.87    --  111.00 111.00  60.00   50
 94  \w     91.00 117.00   0.50    2.87    --  111.00 -63.00 -30.00   52
 95  \w     59.00  85.00   0.50    2.87    --  111.00 -63.00  30.00   52
 96  \w    138.00 175.00   0.50    2.87    --  111.00  77.00-150.00   74
 97  \w     77.00 103.00   0.50    2.87    --  111.00 -91.00   0.00   52
 98  \w     42.00 100.00   0.50    2.87    --  111.00 -91.00-150.00  116
;
_diffrn_measurement_device 'four-circle diffractometer'
_diffrn_measurement_device_type 'SuperNova, Dual, Cu at zero, Pilatus 200/300K'
_diffrn_measurement_method '\w scans'
_diffrn_radiation_type CuK\a
_diffrn_radiation_wavelength 1.54184
_diffrn_reflns_av_R_equivalents 0.0526
_diffrn_reflns_av_unetI/netI 0.0368
_diffrn_reflns_Laue_measured_fraction_full 1.000
_diffrn_reflns_Laue_measured_fraction_max 0.993
_diffrn_reflns_limit_h_max 15
_diffrn_reflns_limit_h_min -12
_diffrn_reflns_limit_k_max 26
_diffrn_reflns_limit_k_min -27
_diffrn_reflns_limit_l_max 31
_diffrn_reflns_limit_l_min -31
_diffrn_reflns_number 131024
_diffrn_reflns_point_group_measured_fraction_full 1.000
_diffrn_reflns_point_group_measured_fraction_max 0.993
_diffrn_reflns_theta_full 67.684
_diffrn_reflns_theta_max 80.409
_diffrn_reflns_theta_min 3.492
_exptl_absorpt_coefficient_mu 4.258
_exptl_absorpt_correction_T_max 1.00000
_exptl_absorpt_correction_T_min 0.68370
_exptl_absorpt_correction_type multi-scan
_exptl_absorpt_process_details
;
CrysAlisPro 1.171.38.46 (Rigaku Oxford Diffraction, 2015)
Empirical absorption correction using spherical harmonics,
 implemented in SCALE3 ABSPACK scaling algorithm.
;
_exptl_crystal_colour 'dull light colourless'
_exptl_crystal_colour_lustre dull
_exptl_crystal_colour_modifier light
_exptl_crystal_colour_primary colourless
_exptl_crystal_density_diffrn 1.295
_exptl_crystal_description block
_exptl_crystal_F_000 2366
_exptl_crystal_size_max 0.05
_exptl_crystal_size_mid 0.05
_exptl_crystal_size_min 0.03
_refine_diff_density_max 2.392
_refine_diff_density_min -3.251
_refine_diff_density_rms 0.150
_refine_ls_extinction_method none
_refine_ls_goodness_of_fit_ref 1.058
_refine_ls_hydrogen_treatment mixed
_refine_ls_matrix_type full
_refine_ls_number_parameters 1209
_refine_ls_number_reflns 25332
_refine_ls_number_restraints 0
_refine_ls_restrained_S_all 1.058
_refine_ls_R_factor_all 0.0636
_refine_ls_R_factor_gt 0.0584
_refine_ls_shift/su_max 0.003
_refine_ls_shift/su_mean 0.000
_refine_ls_structure_factor_coef Fsqd
_refine_ls_weighting_details 'w=1/[\s^2^(Fo^2^)+(0.1026P)^2^+12.9419P] where P=(Fo^2^+2Fc^2^)/3'
_refine_ls_weighting_scheme calc
_refine_ls_wR_factor_gt 0.1569
_refine_ls_wR_factor_ref 0.1627
_reflns_Friedel_coverage 0.000
_reflns_number_gt 22477
_reflns_number_total 25332
_reflns_threshold_expression 'I > 2\s(I)'
_cod_data_source_file d5dt00338e2.cif
_cod_data_source_block ph18030
_cod_depositor_comments 'Adding full bibliography for 7718388--7718395.cif.'
_cod_original_cell_volume 5816.40(11)
_cod_database_code 7718395
_shelx_shelxl_version_number 2019/3
_shelx_space_group_comment
;
The symmetry employed for this shelxl refinement is uniquely defined
by the following loop, which should always be used as a source of
symmetry information in preference to the above space-group names.
They are only intended as comments.
;
_shelx_estimated_absorpt_t_max 0.883
_shelx_estimated_absorpt_t_min 0.815
_olex2_refinement_description
;
1. Fixed Uiso
 At 1.2 times of:
  All C(H) groups, All C(H,H) groups
 At 1.5 times of:
  All C(H,H,H) groups
2.a Ternary CH refined with riding coordinates:
 C8A(H8A), C11A(H11A), C23(H23), C8(H8), C14A(H14A), C14(H14), C5(H5),
 C32A(H32A), C11(H11), C32(H32), C5A(H5A), C58(H58)
2.b Secondary CH2 refined with riding coordinates:
 C35A(H35B,H35A), C35(H35C,H35D)
2.c Aromatic/amide H refined with riding coordinates:
 C18(H18), C28A(H28A), C30A(H30A), C29A(H29A), C27A(H27A), C42(H42), C21(H21),
 C29(H29), C51A(H51A), C53A(H53A), C45A(H45A), C57(H57), C49A(H49A), C41A(H41A),
  C30(H30), C21A(H21A), C48A(H48A), C50A(H50A), C19(H19), C27(H27), C41(H41),
 C57A(H57A), C20(H20), C55(H55), C47A(H47A), C54A(H54A), C54(H54), C55A(H55A),
 C18A(H18A), C42A(H42A), C44A(H44A), C3A(H3A), C53(H53), C28(H28), C43(H43),
 C3(H3), C19A(H19A), C2A(H2A), C50(H50), C56(H56), C51(H51), C47(H47), C2(H2),
 C48(H48), C43A(H43A), C44(H44), C56A(H56A), C49(H49), C45(H45), C20A(H20A)
2.d Idealised Me refined as rotating group:
 C13A(H13A,H13B,H13C), C12A(H12A,H12B,H12C), C16A(H16A,H16B,H16C), C6(H6A,H6B,
 H6C), C6A(H6AA,H6AB,H6AC), C9A(H9AA,H9AB,H9AC), C15(H15D,H15E,H15F), C7(H7A,
 H7B,H7C), C15A(H15A,H15B,H15C), C13(H13D,H13E,H13F), C16(H16D,H16E,H16F),
 C10(H10D,H10E,H10F), C9(H9A,H9B,H9C), C36(H36D,H36E,H36F), C33(H33D,H33E,H33F),
  C38A(H38A,H38B,H38C), C36A(H36A,H36B,H36C), C34(H34D,H34E,H34F), C25(H25A,
 H25B,H25C), C10A(H10A,H10B,H10C), C33A(H33A,H33B,H33C), C37A(H37A,H37B,H37C),
 C34A(H34A,H34B,H34C), C37(H37D,H37E,H37F), C12(H12D,H12E,H12F), C38(H38D,H38E,
 H38F), C24(H24A,H24B,H24C), C7A(H7AA,H7AB,H7AC), C60(H60A,H60B,H60C), C59(H59A,
 H59B,H59C)
;
_smtbx_masks_void_probe_radius 1.2
_smtbx_masks_void_truncation_radius 1.2
_olex2_submission_special_instructions 'No special instructions were received'
_oxdiff_exptl_absorpt_empirical_details
;
Empirical correction (ABSPACK) includes:
- Absorption correction using spherical harmonics
- Frame scaling
;

loop_
_space_group_symop_operation_xyz
'x, y, z'
'-x, -y, -z'

loop_
_atom_site_label
_atom_site_type_symbol
_atom_site_fract_x
_atom_site_fract_y
_atom_site_fract_z
_atom_site_U_iso_or_equiv
_atom_site_adp_type
_atom_site_occupancy
_atom_site_site_symmetry_order
_atom_site_calc_flag
_atom_site_refinement_flags_posn
_atom_site_refinement_flags_adp
_atom_site_refinement_flags_occupancy
_atom_site_disorder_assembly
_atom_site_disorder_group
Lu1A Lu 0.11158(2) -0.36616(2) 0.72561(2) 0.02266(7) Uani 1 1 d . . . . .
Lu1 Lu 0.58556(2) 0.11631(2) 0.73377(2) 0.02456(7) Uani 1 1 d . . . . .
P1A P -0.05373(8) -0.29274(5) 0.63192(4) 0.02462(18) Uani 1 1 d . . . . .
P1 P 0.40124(9) 0.19509(5) 0.65272(5) 0.0303(2) Uani 1 1 d . . . . .
P2 P 0.41351(9) 0.09580(5) 0.82160(5) 0.0294(2) Uani 1 1 d . . . . .
P2A P -0.06777(9) -0.35937(6) 0.81647(5) 0.0310(2) Uani 1 1 d . . . . .
Si1 Si 0.71909(11) -0.02774(6) 0.65132(6) 0.0345(2) Uani 1 1 d . . . . .
Si1A Si 0.21086(11) -0.52937(6) 0.65290(6) 0.0376(3) Uani 1 1 d . . . . .
N4A N 0.2904(3) -0.33127(18) 0.76378(16) 0.0263(6) Uani 1 1 d . . . . .
N1A N -0.0507(3) -0.31612(18) 0.73069(15) 0.0268(6) Uani 1 1 d . . . . .
N2 N 0.5176(3) 0.16189(17) 0.65908(14) 0.0276(7) Uani 1 1 d . . . . .
N2A N 0.0574(3) -0.32946(17) 0.64313(14) 0.0252(6) Uani 1 1 d . . . . .
N4 N 0.7597(3) 0.16104(19) 0.76798(16) 0.0296(7) Uani 1 1 d . . . . .
N1 N 0.4129(3) 0.15362(18) 0.74303(15) 0.0286(7) Uani 1 1 d . . . . .
N3 N 0.5384(3) 0.09030(18) 0.81098(15) 0.0284(7) Uani 1 1 d . . . . .
N3A N 0.0505(3) -0.38266(18) 0.80362(16) 0.0275(7) Uani 1 1 d . . . . .
C18 C 0.6016(4) -0.0114(2) 0.8272(2) 0.0371(9) Uani 1 1 d . . . . .
H18 H 0.542358 -0.038527 0.792914 0.045 Uiso 1 1 calc R U . . .
C39A C 0.3734(3) -0.2713(2) 0.80104(18) 0.0285(8) Uani 1 1 d . . . . .
C4A C -0.1037(3) -0.3061(2) 0.77502(18) 0.0315(8) Uani 1 1 d . . . . .
C28A C 0.0673(3) -0.4026(2) 0.54078(19) 0.0293(8) Uani 1 1 d . . . . .
H28A H -0.004709 -0.426429 0.533309 0.035 Uiso 1 1 calc R U . . .
C22 C 0.7644(4) -0.0033(3) 0.9103(2) 0.0370(9) Uani 1 1 d . . . . .
C46A C 0.4718(3) -0.2846(2) 0.84685(18) 0.0301(8) Uani 1 1 d . . . . .
C13A C -0.2763(3) -0.3075(2) 0.5584(2) 0.0354(9) Uani 1 1 d . . . . .
H13A H -0.300443 -0.290397 0.595506 0.053 Uiso 1 1 calc R U . . .
H13B H -0.338522 -0.338264 0.525441 0.053 Uiso 1 1 calc R U . . .
H13C H -0.255143 -0.269971 0.547303 0.053 Uiso 1 1 calc R U . . .
C31A C 0.2306(4) -0.3884(2) 0.50550(19) 0.0311(8) Uani 1 1 d . . . . .
C30A C 0.1246(4) -0.4205(2) 0.49631(19) 0.0311(8) Uani 1 1 d . . . . .
H30A H 0.089840 -0.455647 0.458614 0.037 Uiso 1 1 calc R U . . .
C39 C 0.8328(4) 0.2232(2) 0.81078(18) 0.0327(9) Uani 1 1 d . . . . .
C4 C 0.3596(4) 0.1517(2) 0.78547(19) 0.0318(8) Uani 1 1 d . . . . .
C29A C 0.2796(4) -0.3374(2) 0.5615(2) 0.0325(8) Uani 1 1 d . . . . .
H29A H 0.352808 -0.314821 0.569202 0.039 Uiso 1 1 calc R U . . .
C27A C 0.2229(4) -0.3188(2) 0.60638(18) 0.0295(8) Uani 1 1 d . . . . .
H27A H 0.258685 -0.284267 0.644374 0.035 Uiso 1 1 calc R U . . .
C1 C 0.3588(4) 0.1950(2) 0.7171(2) 0.0335(9) Uani 1 1 d . . . . .
C42 C 1.0383(5) 0.1382(4) 0.8984(2) 0.0526(14) Uani 1 1 d . . . . .
H42 H 1.037730 0.097440 0.905749 0.063 Uiso 1 1 calc R U . . .
C1A C -0.0942(3) -0.2767(2) 0.69962(18) 0.0289(8) Uani 1 1 d . . . . .
C21 C 0.7802(4) 0.0654(2) 0.9247(2) 0.0343(9) Uani 1 1 d . . . . .
H21 H 0.842320 0.092175 0.957391 0.041 Uiso 1 1 calc R U . . .
C52A C 0.3086(3) -0.2181(2) 0.83456(19) 0.0302(8) Uani 1 1 d . . . . .
C40 C 0.9418(4) 0.2093(3) 0.84982(19) 0.0378(10) Uani 1 1 d . . . . .
C29 C 0.5816(4) 0.0878(2) 0.5101(2) 0.0387(10) Uani 1 1 d . . . . .
H29 H 0.548886 0.053138 0.471734 0.046 Uiso 1 1 calc R U . . .
C51A C 0.5724(4) -0.2396(2) 0.8750(2) 0.0344(9) Uani 1 1 d . . . . .
H51A H 0.581311 -0.201706 0.864057 0.041 Uiso 1 1 calc R U . . .
C17 C 0.6138(4) 0.0573(2) 0.84311(19) 0.0301(8) Uani 1 1 d . . . . .
C26A C 0.1148(3) -0.3500(2) 0.59636(18) 0.0267(7) Uani 1 1 d . . . . .
C40A C 0.4264(3) -0.2484(2) 0.75870(19) 0.0306(8) Uani 1 1 d . . . . .
C53A C 0.3458(4) -0.1804(3) 0.8965(2) 0.0408(10) Uani 1 1 d . . . . .
H53A H 0.415172 -0.187264 0.919871 0.049 Uiso 1 1 calc R U . . .
C35A C 0.0948(4) -0.4798(2) 0.66584(19) 0.0331(9) Uani 1 1 d . . . . .
H35B H 0.048380 -0.503773 0.682011 0.040 Uiso 1 1 calc R U . . .
H35A H 0.047774 -0.484568 0.625047 0.040 Uiso 1 1 calc R U . . .
C45A C 0.4155(4) -0.1874(2) 0.7508(2) 0.0374(9) Uani 1 1 d . . . . .
H45A H 0.377094 -0.155592 0.774071 0.045 Uiso 1 1 calc R U . . .
C31 C 0.6810(4) 0.1263(2) 0.5192(2) 0.0391(10) Uani 1 1 d . . . . .
C57 C 0.8302(5) 0.3262(3) 0.7779(2) 0.0442(11) Uani 1 1 d . . . . .
H57 H 0.784609 0.345601 0.803809 0.053 Uiso 1 1 calc R U . . .
C49A C 0.6466(4) -0.3048(3) 0.9353(2) 0.0393(10) Uani 1 1 d . . . . .
H49A H 0.704953 -0.311237 0.965767 0.047 Uiso 1 1 calc R U . . .
C41A C 0.4854(4) -0.2934(3) 0.7244(2) 0.0360(9) Uani 1 1 d . . . . .
H41A H 0.494641 -0.335168 0.729264 0.043 Uiso 1 1 calc R U . . .
C30 C 0.7262(4) 0.1777(3) 0.5758(2) 0.0400(10) Uani 1 1 d . . . . .
H30 H 0.794355 0.205195 0.583016 0.048 Uiso 1 1 calc R U . . .
C8A C -0.0622(4) -0.3123(3) 0.8953(2) 0.0380(10) Uani 1 1 d . . . . .
H8A H -0.134326 -0.292222 0.895229 0.046 Uiso 1 1 calc R U . . .
C35 C 0.5910(4) 0.0065(2) 0.6699(2) 0.0342(9) Uani 1 1 d . . . . .
H35C H 0.559559 -0.023467 0.686827 0.041 Uiso 1 1 calc R U . . .
H35D H 0.535724 -0.000406 0.630518 0.041 Uiso 1 1 calc R U . . .
C11A C -0.1737(3) -0.3452(2) 0.56920(18) 0.0280(8) Uani 1 1 d . . . . .
H11A H -0.148301 -0.360136 0.531435 0.034 Uiso 1 1 calc R U . . .
C21A C 0.2721(5) -0.4408(2) 0.9016(2) 0.0419(11) Uani 1 1 d . . . . .
H21A H 0.342083 -0.422206 0.931869 0.050 Uiso 1 1 calc R U . . .
C48A C 0.5487(4) -0.3502(3) 0.9073(2) 0.0386(10) Uani 1 1 d . . . . .
H48A H 0.540507 -0.388497 0.917839 0.046 Uiso 1 1 calc R U . . .
C50A C 0.6592(4) -0.2496(2) 0.9186(2) 0.0396(10) Uani 1 1 d . . . . .
H50A H 0.726989 -0.218900 0.937015 0.048 Uiso 1 1 calc R U . . .
C23 C 0.8415(4) -0.0354(3) 0.9492(2) 0.0446(11) Uani 1 1 d . . . . .
H23 H 0.905179 -0.000147 0.978262 0.054 Uiso 1 1 calc R U . . .
C19 C 0.7060(4) 0.0956(2) 0.8916(2) 0.0338(9) Uani 1 1 d . . . . .
H19 H 0.718199 0.142857 0.902173 0.041 Uiso 1 1 calc R U . . .
C27 C 0.6730(4) 0.1892(2) 0.62171(19) 0.0338(9) Uani 1 1 d . . . . .
H27 H 0.705891 0.223855 0.660042 0.041 Uiso 1 1 calc R U . . .
C8 C 0.4065(4) 0.1275(3) 0.8999(2) 0.0396(10) Uani 1 1 d . . . . .
H8 H 0.326185 0.134529 0.898497 0.048 Uiso 1 1 calc R U . . .
C41 C 0.9439(4) 0.1499(3) 0.8605(2) 0.0402(10) Uani 1 1 d . . . . .
H41 H 0.879376 0.116591 0.841509 0.048 Uiso 1 1 calc R U . . .
C26 C 0.5716(4) 0.1503(2) 0.61176(19) 0.0302(8) Uani 1 1 d . . . . .
C46 C 0.7622(4) 0.2611(2) 0.85257(18) 0.0326(9) Uani 1 1 d . . . . .
C57A C 0.2054(4) -0.2066(2) 0.8020(2) 0.0349(9) Uani 1 1 d . . . . .
H57A H 0.177721 -0.231627 0.759724 0.042 Uiso 1 1 calc R U . . .
C12A C -0.2083(4) -0.4079(2) 0.5806(2) 0.0328(9) Uani 1 1 d . . . . .
H12A H -0.140762 -0.428137 0.592867 0.049 Uiso 1 1 calc R U . . .
H12B H -0.260072 -0.440287 0.543406 0.049 Uiso 1 1 calc R U . . .
H12C H -0.246151 -0.395428 0.612948 0.049 Uiso 1 1 calc R U . . .
C20 C 0.6752(4) -0.0418(2) 0.8608(2) 0.0406(10) Uani 1 1 d . . . . .
H20 H 0.664144 -0.089149 0.849630 0.049 Uiso 1 1 calc R U . . .
C55 C 0.9272(5) 0.3330(3) 0.7057(3) 0.0550(14) Uani 1 1 d . . . . .
H55 H 0.946998 0.355877 0.681828 0.066 Uiso 1 1 calc R U . . .
C47A C 0.4613(3) -0.3398(2) 0.86330(19) 0.0311(8) Uani 1 1 d . . . . .
H47A H 0.394124 -0.371068 0.844544 0.037 Uiso 1 1 calc R U . . .
C16A C 0.0638(4) -0.1658(2) 0.6674(2) 0.0392(10) Uani 1 1 d . . . . .
H16A H 0.050487 -0.156553 0.707166 0.059 Uiso 1 1 calc R U . . .
H16B H 0.069700 -0.123935 0.659967 0.059 Uiso 1 1 calc R U . . .
H16C H 0.134237 -0.185539 0.666647 0.059 Uiso 1 1 calc R U . . .
C54A C 0.2839(5) -0.1332(3) 0.9246(2) 0.0494(13) Uani 1 1 d . . . . .
H54A H 0.311410 -0.108118 0.966898 0.059 Uiso 1 1 calc R U . . .
C14A C -0.0345(4) -0.2149(2) 0.6183(2) 0.0322(8) Uani 1 1 d . . . . .
H14A H -0.104598 -0.193282 0.621115 0.039 Uiso 1 1 calc R U . . .
C6 C 0.3060(4) -0.0106(3) 0.7165(2) 0.0436(11) Uani 1 1 d . . . . .
H6A H 0.263895 0.018484 0.698034 0.065 Uiso 1 1 calc R U . . .
H6B H 0.265414 -0.056264 0.697730 0.065 Uiso 1 1 calc R U . . .
H6C H 0.381459 -0.010925 0.710067 0.065 Uiso 1 1 calc R U . . .
C6A C -0.1996(4) -0.4667(3) 0.7190(2) 0.0428(11) Uani 1 1 d . . . . .
H6AA H -0.226829 -0.437705 0.696565 0.064 Uiso 1 1 calc R U . . .
H6AB H -0.254735 -0.506997 0.704587 0.064 Uiso 1 1 calc R U . . .
H6AC H -0.126876 -0.479667 0.712637 0.064 Uiso 1 1 calc R U . . .
C54 C 0.9670(5) 0.2730(3) 0.7040(2) 0.0489(12) Uani 1 1 d . . . . .
H54 H 1.015708 0.255040 0.679547 0.059 Uiso 1 1 calc R U . . .
C55A C 0.1824(4) -0.1219(3) 0.8920(2) 0.0472(12) Uani 1 1 d . . . . .
H55A H 0.140512 -0.089059 0.911442 0.057 Uiso 1 1 calc R U . . .
C18A C 0.0693(7) -0.4920(3) 0.8148(3) 0.0644(19) Uani 1 1 d . . . . .
H18A H -0.000065 -0.510972 0.784222 0.077 Uiso 1 1 calc R U . . .
C9A C 0.0346(4) -0.2541(2) 0.9236(2) 0.0374(9) Uani 1 1 d . . . . .
H9AA H 0.107032 -0.271938 0.925059 0.056 Uiso 1 1 calc R U . . .
H9AB H 0.032900 -0.227201 0.964880 0.056 Uiso 1 1 calc R U . . .
H9AC H 0.025970 -0.225908 0.899103 0.056 Uiso 1 1 calc R U . . .
C42A C 0.5306(4) -0.2779(3) 0.6835(2) 0.0420(10) Uani 1 1 d . . . . .
H42A H 0.570960 -0.308879 0.660763 0.050 Uiso 1 1 calc R U . . .
C14 C 0.4130(5) 0.2798(2) 0.6520(2) 0.0401(10) Uani 1 1 d . . . . .
H14 H 0.340815 0.297973 0.656764 0.048 Uiso 1 1 calc R U . . .
C15 C 0.4282(5) 0.2806(3) 0.5913(3) 0.0484(12) Uani 1 1 d . . . . .
H15D H 0.499849 0.264496 0.586157 0.073 Uiso 1 1 calc R U . . .
H15E H 0.428886 0.326425 0.591677 0.073 Uiso 1 1 calc R U . . .
H15F H 0.365431 0.251202 0.557749 0.073 Uiso 1 1 calc R U . . .
C44A C 0.4602(5) -0.1724(3) 0.7092(2) 0.0453(11) Uani 1 1 d . . . . .
H44A H 0.451290 -0.130820 0.704005 0.054 Uiso 1 1 calc R U . . .
C5 C 0.3172(4) 0.0160(2) 0.7844(2) 0.0357(9) Uani 1 1 d . . . . .
H5 H 0.352262 -0.017227 0.801234 0.043 Uiso 1 1 calc R U . . .
C17A C 0.1065(4) -0.4247(2) 0.83206(19) 0.0348(9) Uani 1 1 d . . . . .
C3A C -0.1805(4) -0.2604(3) 0.7722(2) 0.0377(10) Uani 1 1 d . . . . .
H3A H -0.227597 -0.245150 0.798262 0.045 Uiso 1 1 calc R U . . .
C32A C 0.2907(4) -0.4079(2) 0.4561(2) 0.0388(10) Uani 1 1 d . . . . .
H32A H 0.246527 -0.449815 0.423059 0.047 Uiso 1 1 calc R U . . .
C7 C 0.2003(4) 0.0228(3) 0.7965(3) 0.0505(13) Uani 1 1 d . . . . .
H7A H 0.208441 0.032381 0.839564 0.076 Uiso 1 1 calc R U . . .
H7B H 0.149510 -0.019154 0.772035 0.076 Uiso 1 1 calc R U . . .
H7C H 0.168720 0.059587 0.785499 0.076 Uiso 1 1 calc R U . . .
C11 C 0.2857(4) 0.1457(2) 0.5859(2) 0.0370(9) Uani 1 1 d . . . . .
H11 H 0.312293 0.139474 0.549132 0.044 Uiso 1 1 calc R U . . .
C53 C 0.9359(4) 0.2391(3) 0.7381(2) 0.0412(10) Uani 1 1 d . . . . .
H53 H 0.961788 0.197240 0.735699 0.049 Uiso 1 1 calc R U . . .
C28 C 0.5281(4) 0.0985(2) 0.5556(2) 0.0359(9) Uani 1 1 d . . . . .
H28 H 0.460859 0.070153 0.548366 0.043 Uiso 1 1 calc R U . . .
C43 C 1.1338(4) 0.1861(4) 0.9256(2) 0.0620(19) Uani 1 1 d . . . . .
H43 H 1.198713 0.178219 0.951606 0.074 Uiso 1 1 calc R U . . .
C3 C 0.2721(4) 0.1905(3) 0.7860(2) 0.0377(9) Uani 1 1 d . . . . .
H3 H 0.222081 0.196427 0.810883 0.045 Uiso 1 1 calc R U . . .
C15A C -0.0234(5) -0.2275(3) 0.5545(2) 0.0414(10) Uani 1 1 d . . . . .
H15A H 0.046918 -0.246296 0.550628 0.062 Uiso 1 1 calc R U . . .
H15B H -0.022115 -0.185132 0.547658 0.062 Uiso 1 1 calc R U . . .
H15C H -0.087968 -0.259287 0.524445 0.062 Uiso 1 1 calc R U . . .
C19A C 0.2110(4) -0.3996(2) 0.87653(19) 0.0311(8) Uani 1 1 d . . . . .
H19A H 0.240016 -0.353592 0.889567 0.037 Uiso 1 1 calc R U . . .
C13 C 0.1784(5) 0.1800(3) 0.5796(3) 0.0501(13) Uani 1 1 d . . . . .
H13D H 0.150245 0.186453 0.615035 0.075 Uiso 1 1 calc R U . . .
H13E H 0.120404 0.151829 0.542786 0.075 Uiso 1 1 calc R U . . .
H13F H 0.196110 0.223707 0.577075 0.075 Uiso 1 1 calc R U . . .
C16 C 0.5092(5) 0.3256(3) 0.7060(3) 0.0484(12) Uani 1 1 d . . . . .
H16D H 0.496277 0.325316 0.743800 0.073 Uiso 1 1 calc R U . . .
H16E H 0.511511 0.371431 0.706184 0.073 Uiso 1 1 calc R U . . .
H16F H 0.581420 0.309256 0.702329 0.073 Uiso 1 1 calc R U . . .
C2A C -0.1748(4) -0.2413(2) 0.7241(2) 0.0344(9) Uani 1 1 d . . . . .
H2A H -0.217002 -0.210569 0.710594 0.041 Uiso 1 1 calc R U . . .
C10 C 0.4361(5) 0.0778(3) 0.9325(2) 0.0482(12) Uani 1 1 d . . . . .
H10D H 0.384711 0.035667 0.910005 0.072 Uiso 1 1 calc R U . . .
H10E H 0.428004 0.097069 0.973651 0.072 Uiso 1 1 calc R U . . .
H10F H 0.514236 0.069019 0.934482 0.072 Uiso 1 1 calc R U . . .
C50 C 0.5807(4) 0.2982(2) 0.8611(2) 0.0386(10) Uani 1 1 d . . . . .
H50 H 0.504370 0.300506 0.842283 0.046 Uiso 1 1 calc R U . . .
C9 C 0.4782(5) 0.1959(3) 0.9361(2) 0.0470(12) Uani 1 1 d . . . . .
H9A H 0.558296 0.191091 0.939850 0.071 Uiso 1 1 calc R U . . .
H9B H 0.466621 0.213641 0.976619 0.071 Uiso 1 1 calc R U . . .
H9C H 0.455725 0.226920 0.915130 0.071 Uiso 1 1 calc R U . . .
C32 C 0.7365(5) 0.1136(3) 0.4683(2) 0.0441(11) Uani 1 1 d . . . . .
H32 H 0.697814 0.070083 0.435646 0.053 Uiso 1 1 calc R U . . .
C36 C 0.6914(5) -0.1152(3) 0.5924(2) 0.0458(11) Uani 1 1 d . . . . .
H36D H 0.669666 -0.147213 0.609626 0.069 Uiso 1 1 calc R U . . .
H36E H 0.760136 -0.126406 0.579902 0.069 Uiso 1 1 calc R U . . .
H36F H 0.630069 -0.117595 0.557187 0.069 Uiso 1 1 calc R U . . .
C56 C 0.8585(6) 0.3593(3) 0.7424(3) 0.0544(14) Uani 1 1 d . . . . .
H56 H 0.830398 0.400246 0.743555 0.065 Uiso 1 1 calc R U . . .
C51 C 0.6506(4) 0.2665(2) 0.8261(2) 0.0349(9) Uani 1 1 d . . . . .
H51 H 0.621450 0.248127 0.783145 0.042 Uiso 1 1 calc R U . . .
C33 C 0.7194(6) 0.1681(3) 0.4409(3) 0.0541(14) Uani 1 1 d . . . . .
H33D H 0.638261 0.170231 0.426897 0.081 Uiso 1 1 calc R U . . .
H33E H 0.751840 0.157318 0.406506 0.081 Uiso 1 1 calc R U . . .
H33F H 0.756957 0.211547 0.471680 0.081 Uiso 1 1 calc R U . . .
C38A C 0.3110(6) -0.5251(3) 0.7260(3) 0.069(2) Uani 1 1 d . . . . .
H38A H 0.343007 -0.478360 0.750630 0.104 Uiso 1 1 calc R U . . .
H38B H 0.372050 -0.551702 0.717395 0.104 Uiso 1 1 calc R U . . .
H38C H 0.270185 -0.543165 0.748088 0.104 Uiso 1 1 calc R U . . .
C47 C 0.8028(4) 0.2889(3) 0.9157(2) 0.0413(10) Uani 1 1 d . . . . .
H47 H 0.878340 0.285628 0.935044 0.050 Uiso 1 1 calc R U . . .
C36A C 0.1602(6) -0.6214(3) 0.6065(3) 0.0534(14) Uani 1 1 d . . . . .
H36A H 0.132198 -0.642399 0.631055 0.080 Uiso 1 1 calc R U . . .
H36B H 0.223032 -0.643454 0.594087 0.080 Uiso 1 1 calc R U . . .
H36C H 0.098997 -0.625868 0.570486 0.080 Uiso 1 1 calc R U . . .
C2 C 0.2721(4) 0.2192(2) 0.7426(2) 0.0380(10) Uani 1 1 d . . . . .
H2 H 0.222930 0.249176 0.732595 0.046 Uiso 1 1 calc R U . . .
C34 C 0.8600(5) 0.1065(3) 0.4883(3) 0.0510(12) Uani 1 1 d . . . . .
H34D H 0.902163 0.149953 0.516899 0.077 Uiso 1 1 calc R U . . .
H34E H 0.889667 0.091345 0.452879 0.077 Uiso 1 1 calc R U . . .
H34F H 0.868580 0.073570 0.508090 0.077 Uiso 1 1 calc R U . . .
C25 C 0.7787(6) -0.0586(3) 0.9860(3) 0.0597(16) Uani 1 1 d . . . . .
H25A H 0.753068 -0.019992 1.012835 0.089 Uiso 1 1 calc R U . . .
H25B H 0.829176 -0.079353 1.010414 0.089 Uiso 1 1 calc R U . . .
H25C H 0.713090 -0.091400 0.958647 0.089 Uiso 1 1 calc R U . . .
C52 C 0.8671(4) 0.2654(2) 0.77600(19) 0.0356(9) Uani 1 1 d . . . . .
C10A C -0.0547(5) -0.3561(3) 0.9336(2) 0.0509(13) Uani 1 1 d . . . . .
H10A H -0.119593 -0.391541 0.915556 0.076 Uiso 1 1 calc R U . . .
H10B H -0.055085 -0.328418 0.974905 0.076 Uiso 1 1 calc R U . . .
H10C H 0.015528 -0.376422 0.934965 0.076 Uiso 1 1 calc R U . . .
C48 C 0.7332(5) 0.3216(3) 0.9505(2) 0.0473(12) Uani 1 1 d . . . . .
H48 H 0.762299 0.340739 0.993369 0.057 Uiso 1 1 calc R U . . .
C43A C 0.5174(4) -0.2176(3) 0.6755(2) 0.0468(12) Uani 1 1 d . . . . .
H43A H 0.547438 -0.207305 0.646938 0.056 Uiso 1 1 calc R U . . .
C33A C 0.2918(7) -0.3536(3) 0.4291(3) 0.0666(19) Uani 1 1 d . . . . .
H33A H 0.214264 -0.344510 0.415396 0.100 Uiso 1 1 calc R U . . .
H33B H 0.323765 -0.368945 0.394533 0.100 Uiso 1 1 calc R U . . .
H33C H 0.337974 -0.312517 0.459927 0.100 Uiso 1 1 calc R U . . .
C44 C 1.1340(4) 0.2448(4) 0.9149(2) 0.0602(18) Uani 1 1 d . . . . .
H44 H 1.199662 0.277207 0.932953 0.072 Uiso 1 1 calc R U . . .
C56A C 0.1427(4) -0.1597(3) 0.8300(2) 0.0401(10) Uani 1 1 d . . . . .
H56A H 0.072666 -0.153172 0.806980 0.048 Uiso 1 1 calc R U . . .
C5A C -0.1843(4) -0.4287(3) 0.7868(2) 0.0465(12) Uani 1 1 d . . . . .
H5A H -0.163716 -0.460391 0.808431 0.056 Uiso 1 1 calc R U . . .
C37A C 0.2936(6) -0.4986(3) 0.6102(3) 0.0588(15) Uani 1 1 d . . . . .
H37A H 0.243198 -0.501827 0.571138 0.088 Uiso 1 1 calc R U . . .
H37B H 0.354206 -0.526191 0.603325 0.088 Uiso 1 1 calc R U . . .
H37C H 0.326524 -0.451765 0.633912 0.088 Uiso 1 1 calc R U . . .
C49 C 0.6237(5) 0.3264(3) 0.9240(2) 0.0476(12) Uani 1 1 d . . . . .
H49 H 0.577288 0.348891 0.948343 0.057 Uiso 1 1 calc R U . . .
C45 C 1.0384(4) 0.2570(3) 0.8778(2) 0.0499(13) Uani 1 1 d . . . . .
H45 H 1.038772 0.298259 0.871361 0.060 Uiso 1 1 calc R U . . .
C34A C 0.4106(5) -0.4229(3) 0.4782(3) 0.0592(16) Uani 1 1 d . . . . .
H34A H 0.456962 -0.382031 0.509386 0.089 Uiso 1 1 calc R U . . .
H34B H 0.443641 -0.438308 0.444023 0.089 Uiso 1 1 calc R U . . .
H34C H 0.408245 -0.457878 0.495271 0.089 Uiso 1 1 calc R U . . .
C37 C 0.7932(6) 0.0242(3) 0.6195(3) 0.0608(16) Uani 1 1 d . . . . .
H37D H 0.745309 0.020424 0.579690 0.091 Uiso 1 1 calc R U . . .
H37E H 0.865166 0.007829 0.615284 0.091 Uiso 1 1 calc R U . . .
H37F H 0.807786 0.071240 0.647020 0.091 Uiso 1 1 calc R U . . .
C22A C 0.2346(8) -0.5078(3) 0.8841(3) 0.072(2) Uani 1 1 d . . . . .
C12 C 0.2579(4) 0.0766(3) 0.5873(2) 0.0440(11) Uani 1 1 d . . . . .
H12D H 0.328005 0.057264 0.596334 0.066 Uiso 1 1 calc R U . . .
H12E H 0.208344 0.047431 0.547772 0.066 Uiso 1 1 calc R U . . .
H12F H 0.219485 0.080728 0.618740 0.066 Uiso 1 1 calc R U . . .
C38 C 0.8213(6) -0.0317(4) 0.7207(3) 0.0651(18) Uani 1 1 d . . . . .
H38D H 0.840568 0.013170 0.752582 0.098 Uiso 1 1 calc R U . . .
H38E H 0.890189 -0.047593 0.710813 0.098 Uiso 1 1 calc R U . . .
H38F H 0.786661 -0.062578 0.735093 0.098 Uiso 1 1 calc R U . . .
C24 C 0.8922(7) -0.0924(4) 0.9124(4) 0.081(2) Uani 1 1 d . . . . .
H24A H 0.831493 -0.127007 0.882211 0.121 Uiso 1 1 calc R U . . .
H24B H 0.939844 -0.111708 0.939245 0.121 Uiso 1 1 calc R U . . .
H24C H 0.938284 -0.075710 0.891681 0.121 Uiso 1 1 calc R U . . .
C7A C -0.2958(5) -0.4042(5) 0.7971(3) 0.083(3) Uani 1 1 d . . . . .
H7AA H -0.288503 -0.385809 0.840688 0.125 Uiso 1 1 calc R U . . .
H7AB H -0.357019 -0.441870 0.777037 0.125 Uiso 1 1 calc R U . . .
H7AC H -0.312930 -0.369245 0.780138 0.125 Uiso 1 1 calc R U . . .
C20A C 0.1306(9) -0.5328(3) 0.8411(3) 0.094(3) Uani 1 1 d . . . . .
H20A H 0.100694 -0.578470 0.829457 0.113 Uiso 1 1 calc R U . . .
H4 H 0.802(7) 0.142(4) 0.751(4) 0.07(2) Uiso 1 1 d . . . . .
H4A H 0.333(5) -0.357(3) 0.751(3) 0.037(15) Uiso 1 1 d . . . . .
C58 C 0.3042(15) -0.5538(4) 0.9093(3) 0.186(9) Uani 1 1 d . . . . .
H58 H 0.249019 -0.557031 0.932379 0.223 Uiso 1 1 calc R U . . .
C60 C 0.3831(9) -0.5262(6) 0.9596(6) 0.108(3) Uani 1 1 d . . . . .
H60A H 0.457144 -0.529694 0.951500 0.163 Uiso 1 1 calc R U . . .
H60B H 0.377378 -0.549198 0.987333 0.163 Uiso 1 1 calc R U . . .
H60C H 0.374681 -0.478832 0.978130 0.163 Uiso 1 1 calc R U . . .
C59 C 0.2880(7) -0.6179(4) 0.8826(8) 0.165(8) Uani 1 1 d . . . . .
H59A H 0.214886 -0.635675 0.884115 0.248 Uiso 1 1 calc R U . . .
H59B H 0.348561 -0.637289 0.903032 0.248 Uiso 1 1 calc R U . . .
H59C H 0.288244 -0.629524 0.840192 0.248 Uiso 1 1 calc R U . . .

loop_
_atom_site_aniso_label
_atom_site_aniso_U_11
_atom_site_aniso_U_22
_atom_site_aniso_U_33
_atom_site_aniso_U_23
_atom_site_aniso_U_13
_atom_site_aniso_U_12
Lu1A 0.02133(10) 0.02619(11) 0.01879(10) 0.00879(7) 0.00187(7) 0.00334(7)
Lu1 0.02535(11) 0.02841(11) 0.01892(10) 0.01076(8) 0.00144(7) 0.00346(7)
P1A 0.0228(4) 0.0268(4) 0.0229(4) 0.0109(4) 0.0016(3) 0.0030(3)
P1 0.0359(5) 0.0317(5) 0.0235(5) 0.0134(4) 0.0031(4) 0.0088(4)
P2 0.0278(5) 0.0367(5) 0.0241(5) 0.0137(4) 0.0042(4) 0.0026(4)
P2A 0.0275(5) 0.0421(6) 0.0212(4) 0.0106(4) 0.0053(4) -0.0019(4)
Si1 0.0370(6) 0.0362(6) 0.0333(6) 0.0158(5) 0.0097(5) 0.0123(5)
Si1A 0.0442(7) 0.0326(6) 0.0280(6) 0.0078(5) -0.0004(5) 0.0150(5)
N4A 0.0166(14) 0.0325(17) 0.0257(16) 0.0090(13) 0.0013(12) 0.0020(13)
N1A 0.0223(15) 0.0342(17) 0.0217(15) 0.0089(13) 0.0041(12) 0.0043(13)
N2 0.0323(17) 0.0309(16) 0.0176(14) 0.0116(12) -0.0006(12) 0.0049(13)
N2A 0.0243(15) 0.0317(16) 0.0199(14) 0.0119(13) 0.0030(12) 0.0046(12)
N4 0.0230(16) 0.0360(18) 0.0234(16) 0.0086(14) -0.0001(13) -0.0034(14)
N1 0.0290(16) 0.0314(17) 0.0238(16) 0.0104(13) 0.0039(13) 0.0064(13)
N3 0.0295(17) 0.0337(17) 0.0227(15) 0.0146(13) 0.0026(13) 0.0021(13)
N3A 0.0250(15) 0.0340(17) 0.0261(16) 0.0155(14) 0.0059(13) 0.0018(13)
C18 0.038(2) 0.041(2) 0.032(2) 0.0173(19) 0.0035(18) 0.0020(18)
C39A 0.0257(18) 0.034(2) 0.0236(18) 0.0116(15) 0.0021(15) 0.0016(15)
C4A 0.0254(18) 0.042(2) 0.0221(18) 0.0080(16) 0.0039(15) -0.0006(16)
C28A 0.0265(18) 0.0305(19) 0.030(2) 0.0124(16) 0.0056(15) 0.0017(15)
C22 0.032(2) 0.046(3) 0.036(2) 0.020(2) 0.0084(18) 0.0103(18)
C46A 0.0265(19) 0.036(2) 0.0218(18) 0.0080(15) 0.0005(15) 0.0050(16)
C13A 0.0223(18) 0.046(2) 0.035(2) 0.0185(19) -0.0023(16) 0.0036(17)
C31A 0.034(2) 0.033(2) 0.0280(19) 0.0134(16) 0.0088(16) 0.0034(16)
C30A 0.032(2) 0.034(2) 0.0233(18) 0.0077(15) 0.0052(15) 0.0013(16)
C39 0.031(2) 0.042(2) 0.0204(18) 0.0106(16) 0.0013(15) -0.0022(17)
C4 0.033(2) 0.037(2) 0.0257(19) 0.0141(16) 0.0052(16) 0.0038(16)
C29A 0.0282(19) 0.039(2) 0.029(2) 0.0124(17) 0.0076(16) -0.0011(16)
C27A 0.031(2) 0.034(2) 0.0182(17) 0.0077(15) 0.0015(14) -0.0015(16)
C1 0.037(2) 0.033(2) 0.0269(19) 0.0126(16) 0.0008(16) 0.0062(17)
C42 0.039(3) 0.092(4) 0.031(2) 0.026(3) 0.008(2) 0.023(3)
C1A 0.0254(18) 0.0320(19) 0.0241(18) 0.0099(15) -0.0016(14) 0.0019(15)
C21 0.029(2) 0.044(2) 0.028(2) 0.0148(18) 0.0015(16) 0.0039(17)
C52A 0.0263(19) 0.031(2) 0.0276(19) 0.0079(16) 0.0025(15) 0.0028(15)
C40 0.027(2) 0.063(3) 0.0204(18) 0.0149(19) 0.0029(15) 0.0004(19)
C29 0.046(3) 0.042(2) 0.024(2) 0.0103(18) 0.0060(18) 0.005(2)
C51A 0.029(2) 0.038(2) 0.030(2) 0.0105(17) -0.0007(16) 0.0027(17)
C17 0.031(2) 0.038(2) 0.0256(19) 0.0169(17) 0.0080(16) 0.0066(16)
C26A 0.0271(18) 0.0289(18) 0.0235(18) 0.0111(15) 0.0035(14) 0.0053(14)
C40A 0.0242(18) 0.039(2) 0.0241(18) 0.0118(16) -0.0009(15) -0.0020(16)
C53A 0.035(2) 0.051(3) 0.026(2) 0.0061(19) 0.0016(17) 0.011(2)
C35A 0.036(2) 0.032(2) 0.0239(19) 0.0082(16) -0.0016(16) 0.0055(16)
C45A 0.044(2) 0.035(2) 0.025(2) 0.0084(17) 0.0011(17) -0.0031(18)
C31 0.049(3) 0.041(2) 0.029(2) 0.0154(18) 0.0103(19) 0.010(2)
C57 0.052(3) 0.043(3) 0.030(2) 0.0065(19) 0.009(2) -0.012(2)
C49A 0.033(2) 0.050(3) 0.025(2) 0.0104(18) -0.0047(16) 0.0116(19)
C41A 0.0263(19) 0.048(2) 0.033(2) 0.0156(19) 0.0053(16) 0.0049(17)
C30 0.047(3) 0.042(2) 0.033(2) 0.0165(19) 0.012(2) 0.000(2)
C8A 0.034(2) 0.052(3) 0.0240(19) 0.0116(18) 0.0050(16) 0.0018(19)
C35 0.037(2) 0.035(2) 0.029(2) 0.0118(17) 0.0052(17) 0.0054(17)
C11A 0.0269(18) 0.0310(19) 0.0236(18) 0.0106(15) 0.0020(14) 0.0019(15)
C21A 0.059(3) 0.040(2) 0.025(2) 0.0116(18) 0.007(2) 0.018(2)
C48A 0.038(2) 0.043(2) 0.032(2) 0.0164(19) 0.0019(18) 0.0127(19)
C50A 0.032(2) 0.040(2) 0.032(2) 0.0060(18) -0.0057(17) 0.0047(18)
C23 0.040(3) 0.043(3) 0.043(3) 0.017(2) -0.004(2) 0.006(2)
C19 0.038(2) 0.036(2) 0.0269(19) 0.0152(17) 0.0021(17) 0.0046(17)
C27 0.042(2) 0.035(2) 0.0217(18) 0.0106(16) 0.0025(16) -0.0001(17)
C8 0.037(2) 0.053(3) 0.032(2) 0.019(2) 0.0101(18) 0.005(2)
C41 0.026(2) 0.065(3) 0.029(2) 0.019(2) 0.0033(17) 0.008(2)
C26 0.033(2) 0.032(2) 0.0269(19) 0.0152(16) 0.0044(16) 0.0074(16)
C46 0.036(2) 0.036(2) 0.0202(18) 0.0063(15) 0.0046(16) -0.0050(17)
C57A 0.035(2) 0.038(2) 0.0255(19) 0.0090(17) 0.0013(16) 0.0048(17)
C12A 0.030(2) 0.034(2) 0.031(2) 0.0133(17) 0.0020(16) -0.0006(16)
C20 0.045(3) 0.037(2) 0.040(2) 0.020(2) 0.002(2) 0.0064(19)
C55 0.059(3) 0.061(3) 0.041(3) 0.020(3) 0.009(2) -0.017(3)
C47A 0.0226(18) 0.042(2) 0.0253(19) 0.0113(17) 0.0019(15) 0.0042(16)
C16A 0.039(2) 0.036(2) 0.035(2) 0.0135(18) -0.0012(18) -0.0023(18)
C54A 0.042(3) 0.060(3) 0.030(2) 0.002(2) 0.003(2) 0.014(2)
C14A 0.031(2) 0.031(2) 0.034(2) 0.0151(17) 0.0027(16) 0.0031(16)
C6 0.038(2) 0.045(3) 0.038(2) 0.008(2) 0.0050(19) -0.002(2)
C6A 0.041(2) 0.053(3) 0.029(2) 0.012(2) 0.0054(18) -0.011(2)
C54 0.042(3) 0.067(3) 0.034(2) 0.017(2) 0.009(2) -0.007(2)
C55A 0.040(3) 0.050(3) 0.038(3) 0.001(2) 0.007(2) 0.012(2)
C18A 0.103(5) 0.038(3) 0.032(3) 0.016(2) -0.017(3) -0.017(3)
C9A 0.036(2) 0.039(2) 0.030(2) 0.0080(18) 0.0039(17) 0.0037(18)
C42A 0.033(2) 0.059(3) 0.033(2) 0.016(2) 0.0083(18) 0.003(2)
C14 0.053(3) 0.035(2) 0.036(2) 0.0183(19) 0.009(2) 0.015(2)
C15 0.069(4) 0.043(3) 0.044(3) 0.028(2) 0.017(3) 0.015(2)
C44A 0.052(3) 0.039(2) 0.041(3) 0.017(2) 0.005(2) -0.011(2)
C5 0.030(2) 0.039(2) 0.037(2) 0.0146(18) 0.0070(17) -0.0009(17)
C17A 0.050(3) 0.034(2) 0.0199(18) 0.0130(16) 0.0049(17) 0.0052(18)
C3A 0.026(2) 0.054(3) 0.027(2) 0.0082(19) 0.0055(16) 0.0115(18)
C32A 0.046(3) 0.036(2) 0.033(2) 0.0058(18) 0.0189(19) -0.0037(19)
C7 0.035(2) 0.058(3) 0.053(3) 0.015(3) 0.014(2) -0.004(2)
C11 0.038(2) 0.043(2) 0.026(2) 0.0148(18) -0.0016(17) 0.0083(19)
C53 0.040(2) 0.055(3) 0.028(2) 0.015(2) 0.0090(18) 0.001(2)
C28 0.040(2) 0.036(2) 0.030(2) 0.0118(17) 0.0057(18) 0.0023(18)
C43 0.025(2) 0.132(6) 0.024(2) 0.024(3) 0.0040(18) 0.013(3)
C3 0.036(2) 0.049(3) 0.029(2) 0.0143(19) 0.0095(17) 0.0123(19)
C15A 0.048(3) 0.040(2) 0.036(2) 0.021(2) 0.003(2) -0.002(2)
C19A 0.037(2) 0.032(2) 0.0254(19) 0.0120(16) 0.0092(16) 0.0099(17)
C13 0.048(3) 0.058(3) 0.040(3) 0.024(2) -0.003(2) 0.016(2)
C16 0.062(3) 0.033(2) 0.045(3) 0.015(2) 0.004(2) 0.005(2)
C2A 0.029(2) 0.040(2) 0.027(2) 0.0064(17) 0.0030(16) 0.0094(17)
C10 0.051(3) 0.065(3) 0.034(2) 0.026(2) 0.012(2) 0.005(2)
C50 0.037(2) 0.038(2) 0.035(2) 0.0104(18) 0.0074(18) -0.0003(18)
C9 0.053(3) 0.055(3) 0.028(2) 0.010(2) 0.011(2) 0.005(2)
C32 0.054(3) 0.044(3) 0.033(2) 0.013(2) 0.012(2) -0.001(2)
C36 0.054(3) 0.041(3) 0.043(3) 0.013(2) 0.015(2) 0.020(2)
C56 0.070(4) 0.042(3) 0.047(3) 0.016(2) 0.013(3) -0.013(3)
C51 0.038(2) 0.033(2) 0.028(2) 0.0071(16) 0.0065(17) -0.0004(17)
C33 0.076(4) 0.055(3) 0.043(3) 0.026(2) 0.026(3) 0.014(3)
C38A 0.079(4) 0.058(4) 0.049(3) 0.014(3) -0.014(3) 0.033(3)
C47 0.041(2) 0.049(3) 0.028(2) 0.0102(19) 0.0067(18) -0.007(2)
C36A 0.075(4) 0.031(2) 0.043(3) 0.007(2) 0.002(3) 0.019(2)
C2 0.039(2) 0.043(2) 0.032(2) 0.0158(19) 0.0062(18) 0.0168(19)
C34 0.053(3) 0.053(3) 0.054(3) 0.021(3) 0.024(3) 0.008(2)
C25 0.076(4) 0.051(3) 0.046(3) 0.029(3) -0.008(3) 0.001(3)
C52 0.032(2) 0.045(2) 0.0218(18) 0.0084(17) 0.0010(16) -0.0085(18)
C10A 0.064(3) 0.058(3) 0.025(2) 0.011(2) 0.011(2) -0.014(3)
C48 0.055(3) 0.053(3) 0.023(2) 0.0012(19) 0.013(2) -0.007(2)
C43A 0.042(3) 0.060(3) 0.034(2) 0.019(2) 0.003(2) -0.014(2)
C33A 0.111(6) 0.054(3) 0.048(3) 0.019(3) 0.046(4) 0.002(3)
C44 0.032(2) 0.114(5) 0.023(2) 0.018(3) 0.0012(18) -0.016(3)
C56A 0.037(2) 0.045(3) 0.033(2) 0.0106(19) 0.0054(18) 0.0107(19)
C5A 0.043(3) 0.061(3) 0.028(2) 0.008(2) 0.0115(19) -0.020(2)
C37A 0.055(3) 0.062(4) 0.066(4) 0.021(3) 0.027(3) 0.023(3)
C49 0.046(3) 0.052(3) 0.040(3) 0.007(2) 0.018(2) 0.000(2)
C45 0.035(2) 0.082(4) 0.024(2) 0.014(2) 0.0035(18) -0.012(2)
C34A 0.041(3) 0.072(4) 0.054(3) 0.003(3) 0.026(3) 0.001(3)
C37 0.069(4) 0.055(3) 0.080(4) 0.034(3) 0.043(4) 0.019(3)
C22A 0.133(7) 0.036(3) 0.028(2) 0.014(2) -0.012(3) 0.018(3)
C12 0.038(2) 0.043(3) 0.038(2) 0.013(2) -0.0075(19) 0.000(2)
C38 0.062(4) 0.079(4) 0.050(3) 0.024(3) 0.006(3) 0.031(3)
C24 0.070(5) 0.086(5) 0.078(5) 0.028(4) 0.004(4) 0.043(4)
C7A 0.045(3) 0.122(6) 0.047(3) -0.015(4) 0.023(3) -0.035(4)
C20A 0.172(9) 0.033(3) 0.042(3) 0.021(2) -0.038(4) -0.016(4)
C58 0.38(2) 0.056(4) 0.040(4) 0.005(3) -0.074(7) 0.087(8)
C60 0.099(7) 0.099(7) 0.121(9) 0.045(7) 0.009(6) 0.027(6)
C59 0.043(4) 0.048(4) 0.35(2) 0.052(8) -0.013(7) 0.013(3)

loop_
_atom_type_symbol
_atom_type_description
_atom_type_scat_dispersion_real
_atom_type_scat_dispersion_imag
_atom_type_scat_source
C C 0.0181 0.0091 'International Tables Vol C Tables 4.2.6.8 and 6.1.1.4'
H H 0.0000 0.0000 'International Tables Vol C Tables 4.2.6.8 and 6.1.1.4'
Lu Lu -6.6179 4.6937 'International Tables Vol C Tables 4.2.6.8 and 6.1.1.4'
N N 0.0311 0.0180 'International Tables Vol C Tables 4.2.6.8 and 6.1.1.4'
P P 0.2955 0.4335 'International Tables Vol C Tables 4.2.6.8 and 6.1.1.4'
Si Si 0.2541 0.3302 'International Tables Vol C Tables 4.2.6.8 and 6.1.1.4'

loop_
_geom_angle_atom_site_label_1
_geom_angle_atom_site_label_2
_geom_angle_atom_site_label_3
_geom_angle
_geom_angle_site_symmetry_1
_geom_angle_site_symmetry_3
_geom_angle_publ_flag
N4A Lu1A N1A 134.48(13) . . ?
N4A Lu1A N2A 104.52(12) . . ?
N4A Lu1A N3A 105.36(13) . . ?
N4A Lu1A C35A 106.48(15) . . ?
N1A Lu1A N2A 71.47(12) . . ?
N1A Lu1A N3A 72.34(12) . . ?
N1A Lu1A C35A 119.02(14) . . ?
N3A Lu1A N2A 143.20(12) . . ?
C35A Lu1A N2A 95.47(13) . . ?
C35A Lu1A N3A 96.18(15) . . ?
N4 Lu1 N2 100.97(13) . . ?
N4 Lu1 N1 135.46(14) . . ?
N4 Lu1 N3 107.22(13) . . ?
N4 Lu1 C35 104.05(16) . . ?
N1 Lu1 N2 71.36(12) . . ?
N1 Lu1 N3 71.35(12) . . ?
N1 Lu1 C35 120.41(14) . . ?
N3 Lu1 N2 142.62(12) . . ?
N3 Lu1 C35 97.84(14) . . ?
C35 Lu1 N2 98.60(14) . . ?
N2A P1A C1A 102.93(18) . . ?
N2A P1A C11A 114.57(19) . . ?
N2A P1A C14A 116.26(19) . . ?
C1A P1A C11A 106.99(19) . . ?
C1A P1A C14A 110.3(2) . . ?
C14A P1A C11A 105.44(19) . . ?
N2 P1 C1 103.40(19) . . ?
N2 P1 C14 115.6(2) . . ?
N2 P1 C11 114.5(2) . . ?
C1 P1 C14 110.2(2) . . ?
C1 P1 C11 106.6(2) . . ?
C14 P1 C11 106.2(2) . . ?
N3 P2 C4 102.71(19) . . ?
N3 P2 C8 117.1(2) . . ?
N3 P2 C5 113.9(2) . . ?
C4 P2 C8 109.7(2) . . ?
C4 P2 C5 107.8(2) . . ?
C8 P2 C5 105.3(2) . . ?
N3A P2A C4A 103.65(19) . . ?
N3A P2A C8A 116.3(2) . . ?
N3A P2A C5A 113.8(2) . . ?
C4A P2A C8A 108.0(2) . . ?
C4A P2A C5A 107.3(2) . . ?
C8A P2A C5A 107.3(2) . . ?
C35 Si1 C36 114.6(2) . . ?
C35 Si1 C37 112.3(2) . . ?
C35 Si1 C38 110.3(3) . . ?
C36 Si1 C37 104.5(3) . . ?
C38 Si1 C36 106.1(3) . . ?
C38 Si1 C37 108.6(4) . . ?
C35A Si1A C38A 111.7(3) . . ?
C35A Si1A C36A 113.1(3) . . ?
C35A Si1A C37A 110.9(2) . . ?
C38A Si1A C36A 106.5(3) . . ?
C38A Si1A C37A 108.1(4) . . ?
C37A Si1A C36A 106.2(3) . . ?
Lu1A N4A H4A 117(4) . . ?
C39A N4A Lu1A 143.4(3) . . ?
C39A N4A H4A 99(4) . . ?
C4A N1A Lu1A 126.2(3) . . ?
C4A N1A C1A 106.0(3) . . ?
C1A N1A Lu1A 126.0(3) . . ?
P1 N2 Lu1 122.92(19) . . ?
C26 N2 Lu1 118.1(2) . . ?
C26 N2 P1 118.3(3) . . ?
P1A N2A Lu1A 122.15(18) . . ?
C26A N2A Lu1A 118.6(2) . . ?
C26A N2A P1A 118.5(3) . . ?
Lu1 N4 H4 117(6) . . ?
C39 N4 Lu1 141.4(3) . . ?
C39 N4 H4 101(6) . . ?
C4 N1 Lu1 126.8(3) . . ?
C1 N1 Lu1 126.1(3) . . ?
C1 N1 C4 105.5(4) . . ?
P2 N3 Lu1 122.20(18) . . ?
C17 N3 Lu1 119.2(3) . . ?
C17 N3 P2 117.6(3) . . ?
P2A N3A Lu1A 121.20(18) . . ?
C17A N3A Lu1A 118.7(3) . . ?
C17A N3A P2A 119.0(3) . . ?
C17 C18 H18 119.5 . . ?
C17 C18 C20 121.1(4) . . ?
C20 C18 H18 119.4 . . ?
N4A C39A C46A 112.8(3) . . ?
N4A C39A C52A 106.5(3) . . ?
N4A C39A C40A 108.6(3) . . ?
C46A C39A C40A 106.7(3) . . ?
C52A C39A C46A 110.2(3) . . ?
C52A C39A C40A 112.2(4) . . ?
N1A C4A P2A 112.8(3) . . ?
N1A C4A C3A 110.6(4) . . ?
C3A C4A P2A 136.3(4) . . ?
C30A C28A H28A 119.7 . . ?
C30A C28A C26A 120.7(4) . . ?
C26A C28A H28A 119.7 . . ?
C21 C22 C23 120.3(4) . . ?
C21 C22 C20 118.6(4) . . ?
C20 C22 C23 121.1(4) . . ?
C51A C46A C39A 120.8(4) . . ?
C47A C46A C39A 120.9(4) . . ?
C47A C46A C51A 118.3(4) . . ?
H13A C13A H13B 109.5 . . ?
H13A C13A H13C 109.5 . . ?
H13B C13A H13C 109.5 . . ?
C11A C13A H13A 109.5 . . ?
C11A C13A H13B 109.5 . . ?
C11A C13A H13C 109.5 . . ?
C30A C31A C29A 117.6(4) . . ?
C30A C31A C32A 121.0(4) . . ?
C29A C31A C32A 121.4(4) . . ?
C28A C30A H30A 119.1 . . ?
C31A C30A C28A 121.9(4) . . ?
C31A C30A H30A 119.1 . . ?
N4 C39 C40 112.3(4) . . ?
N4 C39 C46 105.9(3) . . ?
N4 C39 C52 110.3(3) . . ?
C40 C39 C52 108.4(4) . . ?
C46 C39 C40 109.1(3) . . ?
C46 C39 C52 111.0(4) . . ?
N1 C4 P2 112.2(3) . . ?
N1 C4 C3 111.2(4) . . ?
C3 C4 P2 136.4(4) . . ?
C31A C29A H29A 119.4 . . ?
C31A C29A C27A 121.1(4) . . ?
C27A C29A H29A 119.4 . . ?
C29A C27A H27A 119.5 . . ?
C26A C27A C29A 121.1(4) . . ?
C26A C27A H27A 119.5 . . ?
N1 C1 P1 112.9(3) . . ?
N1 C1 C2 110.8(4) . . ?
C2 C1 P1 135.4(3) . . ?
C41 C42 H42 120.1 . . ?
C41 C42 C43 119.9(6) . . ?
C43 C42 H42 120.1 . . ?
N1A C1A P1A 113.2(3) . . ?
N1A C1A C2A 110.9(4) . . ?
C2A C1A P1A 134.9(3) . . ?
C22 C21 H21 119.6 . . ?
C22 C21 C19 120.8(4) . . ?
C19 C21 H21 119.6 . . ?
C53A C52A C39A 123.6(4) . . ?
C53A C52A C57A 117.3(4) . . ?
C57A C52A C39A 119.1(4) . . ?
C41 C40 C39 120.2(4) . . ?
C41 C40 C45 118.2(5) . . ?
C45 C40 C39 121.5(5) . . ?
C31 C29 H29 119.3 . . ?
C31 C29 C28 121.5(4) . . ?
C28 C29 H29 119.3 . . ?
C46A C51A H51A 119.5 . . ?
C50A C51A C46A 121.1(4) . . ?
C50A C51A H51A 119.5 . . ?
C18 C17 N3 122.7(4) . . ?
C18 C17 C19 118.1(4) . . ?
C19 C17 N3 119.2(4) . . ?
C28A C26A N2A 122.3(4) . . ?
C27A C26A N2A 120.1(4) . . ?
C27A C26A C28A 117.6(4) . . ?
C45A C40A C39A 124.5(4) . . ?
C45A C40A C41A 117.9(4) . . ?
C41A C40A C39A 117.6(4) . . ?
C52A C53A H53A 119.3 . . ?
C54A C53A C52A 121.4(4) . . ?
C54A C53A H53A 119.3 . . ?
Lu1A C35A H35B 105.6 . . ?
Lu1A C35A H35A 105.6 . . ?
Si1A C35A Lu1A 126.8(2) . . ?
Si1A C35A H35B 105.6 . . ?
Si1A C35A H35A 105.6 . . ?
H35B C35A H35A 106.1 . . ?
C40A C45A H45A 119.6 . . ?
C44A C45A C40A 120.9(5) . . ?
C44A C45A H45A 119.6 . . ?
C29 C31 C30 117.9(4) . . ?
C29 C31 C32 120.1(4) . . ?
C30 C31 C32 122.0(5) . . ?
C56 C57 H57 119.4 . . ?
C52 C57 H57 119.4 . . ?
C52 C57 C56 121.2(5) . . ?
C48A C49A H49A 120.1 . . ?
C48A C49A C50A 119.7(4) . . ?
C50A C49A H49A 120.1 . . ?
C40A C41A H41A 119.5 . . ?
C42A C41A C40A 120.9(5) . . ?
C42A C41A H41A 119.5 . . ?
C31 C30 H30 119.4 . . ?
C27 C30 C31 121.2(5) . . ?
C27 C30 H30 119.4 . . ?
P2A C8A H8A 107.2 . . ?
C9A C8A P2A 110.4(3) . . ?
C9A C8A H8A 107.2 . . ?
C9A C8A C10A 111.3(4) . . ?
C10A C8A P2A 113.3(4) . . ?
C10A C8A H8A 107.2 . . ?
Lu1 C35 H35C 105.9 . . ?
Lu1 C35 H35D 105.9 . . ?
Si1 C35 Lu1 125.5(2) . . ?
Si1 C35 H35C 105.9 . . ?
Si1 C35 H35D 105.9 . . ?
H35C C35 H35D 106.3 . . ?
P1A C11A H11A 107.9 . . ?
C13A C11A P1A 113.0(3) . . ?
C13A C11A H11A 107.9 . . ?
C12A C11A P1A 110.0(3) . . ?
C12A C11A C13A 110.1(4) . . ?
C12A C11A H11A 107.9 . . ?
C19A C21A H21A 119.1 . . ?
C22A C21A H21A 119.1 . . ?
C22A C21A C19A 121.9(5) . . ?
C49A C48A H48A 120.0 . . ?
C49A C48A C47A 120.1(5) . . ?
C47A C48A H48A 120.0 . . ?
C51A C50A C49A 119.9(4) . . ?
C51A C50A H50A 120.0 . . ?
C49A C50A H50A 120.0 . . ?
C22 C23 H23 107.6 . . ?
C25 C23 C22 110.6(5) . . ?
C25 C23 H23 107.6 . . ?
C24 C23 C22 112.7(5) . . ?
C24 C23 H23 107.6 . . ?
C24 C23 C25 110.5(6) . . ?
C21 C19 C17 120.8(4) . . ?
C21 C19 H19 119.6 . . ?
C17 C19 H19 119.6 . . ?
C30 C27 H27 119.8 . . ?
C30 C27 C26 120.4(4) . . ?
C26 C27 H27 119.8 . . ?
P2 C8 H8 106.7 . . ?
C10 C8 P2 113.5(4) . . ?
C10 C8 H8 106.7 . . ?
C9 C8 P2 111.5(3) . . ?
C9 C8 H8 106.7 . . ?
C9 C8 C10 111.3(4) . . ?
C42 C41 H41 119.4 . . ?
C40 C41 C42 121.2(5) . . ?
C40 C41 H41 119.4 . . ?
C27 C26 N2 120.3(4) . . ?
C28 C26 N2 121.6(4) . . ?
C28 C26 C27 118.1(4) . . ?
C51 C46 C39 118.3(4) . . ?
C51 C46 C47 118.0(4) . . ?
C47 C46 C39 123.7(4) . . ?
C52A C57A H57A 119.2 . . ?
C56A C57A C52A 121.6(4) . . ?
C56A C57A H57A 119.2 . . ?
C11A C12A H12A 109.5 . . ?
C11A C12A H12B 109.5 . . ?
C11A C12A H12C 109.5 . . ?
H12A C12A H12B 109.5 . . ?
H12A C12A H12C 109.5 . . ?
H12B C12A H12C 109.5 . . ?
C18 C20 H20 119.7 . . ?
C22 C20 C18 120.5(5) . . ?
C22 C20 H20 119.7 . . ?
C54 C55 H55 120.3 . . ?
C56 C55 H55 120.3 . . ?
C56 C55 C54 119.4(5) . . ?
C46A C47A C48A 120.9(4) . . ?
C46A C47A H47A 119.5 . . ?
C48A C47A H47A 119.5 . . ?
H16A C16A H16B 109.5 . . ?
H16A C16A H16C 109.5 . . ?
H16B C16A H16C 109.5 . . ?
C14A C16A H16A 109.5 . . ?
C14A C16A H16B 109.5 . . ?
C14A C16A H16C 109.5 . . ?
C53A C54A H54A 119.5 . . ?
C53A C54A C55A 121.0(5) . . ?
C55A C54A H54A 119.5 . . ?
P1A C14A H14A 106.8 . . ?
C16A C14A P1A 111.3(3) . . ?
C16A C14A H14A 106.8 . . ?
C16A C14A C15A 112.1(4) . . ?
C15A C14A P1A 112.4(3) . . ?
C15A C14A H14A 106.8 . . ?
H6A C6 H6B 109.5 . . ?
H6A C6 H6C 109.5 . . ?
H6B C6 H6C 109.5 . . ?
C5 C6 H6A 109.5 . . ?
C5 C6 H6B 109.5 . . ?
C5 C6 H6C 109.5 . . ?
H6AA C6A H6AB 109.5 . . ?
H6AA C6A H6AC 109.5 . . ?
H6AB C6A H6AC 109.5 . . ?
C5A C6A H6AA 109.5 . . ?
C5A C6A H6AB 109.5 . . ?
C5A C6A H6AC 109.5 . . ?
C55 C54 H54 120.0 . . ?
C55 C54 C53 120.0(5) . . ?
C53 C54 H54 120.0 . . ?
C54A C55A H55A 120.7 . . ?
C54A C55A C56A 118.6(5) . . ?
C56A C55A H55A 120.7 . . ?
C17A C18A H18A 119.1 . . ?
C17A C18A C20A 121.9(6) . . ?
C20A C18A H18A 119.1 . . ?
C8A C9A H9AA 109.5 . . ?
C8A C9A H9AB 109.5 . . ?
C8A C9A H9AC 109.5 . . ?
H9AA C9A H9AB 109.5 . . ?
H9AA C9A H9AC 109.5 . . ?
H9AB C9A H9AC 109.5 . . ?
C41A C42A H42A 119.8 . . ?
C43A C42A C41A 120.4(5) . . ?
C43A C42A H42A 119.8 . . ?
P1 C14 H14 107.6 . . ?
C15 C14 P1 111.9(3) . . ?
C15 C14 H14 107.6 . . ?
C16 C14 P1 110.6(3) . . ?
C16 C14 H14 107.6 . . ?
C16 C14 C15 111.2(5) . . ?
C14 C15 H15D 109.5 . . ?
C14 C15 H15E 109.5 . . ?
C14 C15 H15F 109.5 . . ?
H15D C15 H15E 109.5 . . ?
H15D C15 H15F 109.5 . . ?
H15E C15 H15F 109.5 . . ?
C45A C44A H44A 119.8 . . ?
C43A C44A C45A 120.4(5) . . ?
C43A C44A H44A 119.8 . . ?
P2 C5 H5 107.9 . . ?
C6 C5 P2 109.4(3) . . ?
C6 C5 H5 107.9 . . ?
C6 C5 C7 111.1(4) . . ?
C7 C5 P2 112.5(4) . . ?
C7 C5 H5 107.9 . . ?
C18A C17A N3A 123.4(4) . . ?
C18A C17A C19A 116.6(5) . . ?
C19A C17A N3A 119.7(4) . . ?
C4A C3A H3A 126.6 . . ?
C2A C3A C4A 106.8(4) . . ?
C2A C3A H3A 126.6 . . ?
C31A C32A H32A 107.6 . . ?
C31A C32A C33A 110.5(4) . . ?
C31A C32A C34A 112.7(4) . . ?
C33A C32A H32A 107.6 . . ?
C33A C32A C34A 110.6(5) . . ?
C34A C32A H32A 107.6 . . ?
C5 C7 H7A 109.5 . . ?
C5 C7 H7B 109.5 . . ?
C5 C7 H7C 109.5 . . ?
H7A C7 H7B 109.5 . . ?
H7A C7 H7C 109.5 . . ?
H7B C7 H7C 109.5 . . ?
P1 C11 H11 107.9 . . ?
C13 C11 P1 113.2(4) . . ?
C13 C11 H11 107.9 . . ?
C12 C11 P1 110.1(3) . . ?
C12 C11 H11 107.9 . . ?
C12 C11 C13 109.8(4) . . ?
C54 C53 H53 119.4 . . ?
C54 C53 C52 121.2(5) . . ?
C52 C53 H53 119.4 . . ?
C29 C28 C26 120.9(4) . . ?
C29 C28 H28 119.6 . . ?
C26 C28 H28 119.6 . . ?
C42 C43 H43 120.1 . . ?
C44 C43 C42 119.8(5) . . ?
C44 C43 H43 120.1 . . ?
C4 C3 H3 126.9 . . ?
C4 C3 C2 106.1(4) . . ?
C2 C3 H3 126.9 . . ?
C14A C15A H15A 109.5 . . ?
C14A C15A H15B 109.5 . . ?
C14A C15A H15C 109.5 . . ?
H15A C15A H15B 109.5 . . ?
H15A C15A H15C 109.5 . . ?
H15B C15A H15C 109.5 . . ?
C21A C19A C17A 121.1(4) . . ?
C21A C19A H19A 119.4 . . ?
C17A C19A H19A 119.4 . . ?
C11 C13 H13D 109.5 . . ?
C11 C13 H13E 109.5 . . ?
C11 C13 H13F 109.5 . . ?
H13D C13 H13E 109.5 . . ?
H13D C13 H13F 109.5 . . ?
H13E C13 H13F 109.5 . . ?
C14 C16 H16D 109.5 . . ?
C14 C16 H16E 109.5 . . ?
C14 C16 H16F 109.5 . . ?
H16D C16 H16E 109.5 . . ?
H16D C16 H16F 109.5 . . ?
H16E C16 H16F 109.5 . . ?
C1A C2A H2A 127.1 . . ?
C3A C2A C1A 105.8(4) . . ?
C3A C2A H2A 127.1 . . ?
C8 C10 H10D 109.5 . . ?
C8 C10 H10E 109.5 . . ?
C8 C10 H10F 109.5 . . ?
H10D C10 H10E 109.5 . . ?
H10D C10 H10F 109.5 . . ?
H10E C10 H10F 109.5 . . ?
C51 C50 H50 120.2 . . ?
C49 C50 H50 120.2 . . ?
C49 C50 C51 119.5(5) . . ?
C8 C9 H9A 109.5 . . ?
C8 C9 H9B 109.5 . . ?
C8 C9 H9C 109.5 . . ?
H9A C9 H9B 109.5 . . ?
H9A C9 H9C 109.5 . . ?
H9B C9 H9C 109.5 . . ?
C31 C32 H32 107.3 . . ?
C31 C32 C33 111.0(4) . . ?
C33 C32 H32 107.3 . . ?
C34 C32 C31 112.1(4) . . ?
C34 C32 H32 107.3 . . ?
C34 C32 C33 111.5(5) . . ?
Si1 C36 H36D 109.5 . . ?
Si1 C36 H36E 109.5 . . ?
Si1 C36 H36F 109.5 . . ?
H36D C36 H36E 109.5 . . ?
H36D C36 H36F 109.5 . . ?
H36E C36 H36F 109.5 . . ?
C57 C56 H56 119.8 . . ?
C55 C56 C57 120.5(6) . . ?
C55 C56 H56 119.8 . . ?
C46 C51 C50 121.4(4) . . ?
C46 C51 H51 119.3 . . ?
C50 C51 H51 119.3 . . ?
C32 C33 H33D 109.5 . . ?
C32 C33 H33E 109.5 . . ?
C32 C33 H33F 109.5 . . ?
H33D C33 H33E 109.5 . . ?
H33D C33 H33F 109.5 . . ?
H33E C33 H33F 109.5 . . ?
Si1A C38A H38A 109.5 . . ?
Si1A C38A H38B 109.5 . . ?
Si1A C38A H38C 109.5 . . ?
H38A C38A H38B 109.5 . . ?
H38A C38A H38C 109.5 . . ?
H38B C38A H38C 109.5 . . ?
C46 C47 H47 119.8 . . ?
C48 C47 C46 120.3(5) . . ?
C48 C47 H47 119.8 . . ?
Si1A C36A H36A 109.5 . . ?
Si1A C36A H36B 109.5 . . ?
Si1A C36A H36C 109.5 . . ?
H36A C36A H36B 109.5 . . ?
H36A C36A H36C 109.5 . . ?
H36B C36A H36C 109.5 . . ?
C1 C2 C3 106.2(4) . . ?
C1 C2 H2 126.9 . . ?
C3 C2 H2 126.9 . . ?
C32 C34 H34D 109.5 . . ?
C32 C34 H34E 109.5 . . ?
C32 C34 H34F 109.5 . . ?
H34D C34 H34E 109.5 . . ?
H34D C34 H34F 109.5 . . ?
H34E C34 H34F 109.5 . . ?
C23 C25 H25A 109.5 . . ?
C23 C25 H25B 109.5 . . ?
C23 C25 H25C 109.5 . . ?
H25A C25 H25B 109.5 . . ?
H25A C25 H25C 109.5 . . ?
H25B C25 H25C 109.5 . . ?
C57 C52 C39 124.3(4) . . ?
C57 C52 C53 117.7(5) . . ?
C53 C52 C39 117.9(5) . . ?
C8A C10A H10A 109.5 . . ?
C8A C10A H10B 109.5 . . ?
C8A C10A H10C 109.5 . . ?
H10A C10A H10B 109.5 . . ?
H10A C10A H10C 109.5 . . ?
H10B C10A H10C 109.5 . . ?
C47 C48 H48 119.4 . . ?
C49 C48 C47 121.2(5) . . ?
C49 C48 H48 119.4 . . ?
C42A C43A H43A 120.2 . . ?
C44A C43A C42A 119.5(5) . . ?
C44A C43A H43A 120.2 . . ?
C32A C33A H33A 109.5 . . ?
C32A C33A H33B 109.5 . . ?
C32A C33A H33C 109.5 . . ?
H33A C33A H33B 109.5 . . ?
H33A C33A H33C 109.5 . . ?
H33B C33A H33C 109.5 . . ?
C43 C44 H44 119.9 . . ?
C43 C44 C45 120.3(5) . . ?
C45 C44 H44 119.9 . . ?
C57A C56A C55A 120.1(4) . . ?
C57A C56A H56A 119.9 . . ?
C55A C56A H56A 119.9 . . ?
P2A C5A H5A 108.3 . . ?
C6A C5A P2A 109.7(3) . . ?
C6A C5A H5A 108.3 . . ?
C6A C5A C7A 110.1(5) . . ?
C7A C5A P2A 112.1(5) . . ?
C7A C5A H5A 108.3 . . ?
Si1A C37A H37A 109.5 . . ?
Si1A C37A H37B 109.5 . . ?
Si1A C37A H37C 109.5 . . ?
H37A C37A H37B 109.5 . . ?
H37A C37A H37C 109.5 . . ?
H37B C37A H37C 109.5 . . ?
C50 C49 H49 120.3 . . ?
C48 C49 C50 119.5(5) . . ?
C48 C49 H49 120.3 . . ?
C40 C45 H45 119.7 . . ?
C44 C45 C40 120.7(6) . . ?
C44 C45 H45 119.7 . . ?
C32A C34A H34A 109.5 . . ?
C32A C34A H34B 109.5 . . ?
C32A C34A H34C 109.5 . . ?
H34A C34A H34B 109.5 . . ?
H34A C34A H34C 109.5 . . ?
H34B C34A H34C 109.5 . . ?
Si1 C37 H37D 109.5 . . ?
Si1 C37 H37E 109.5 . . ?
Si1 C37 H37F 109.5 . . ?
H37D C37 H37E 109.5 . . ?
H37D C37 H37F 109.5 . . ?
H37E C37 H37F 109.5 . . ?
C21A C22A C20A 117.5(5) . . ?
C21A C22A C58 122.0(8) . . ?
C20A C22A C58 120.4(7) . . ?
C11 C12 H12D 109.5 . . ?
C11 C12 H12E 109.5 . . ?
C11 C12 H12F 109.5 . . ?
H12D C12 H12E 109.5 . . ?
H12D C12 H12F 109.5 . . ?
H12E C12 H12F 109.5 . . ?
Si1 C38 H38D 109.5 . . ?
Si1 C38 H38E 109.5 . . ?
Si1 C38 H38F 109.5 . . ?
H38D C38 H38E 109.5 . . ?
H38D C38 H38F 109.5 . . ?
H38E C38 H38F 109.5 . . ?
C23 C24 H24A 109.5 . . ?
C23 C24 H24B 109.5 . . ?
C23 C24 H24C 109.5 . . ?
H24A C24 H24B 109.5 . . ?
H24A C24 H24C 109.5 . . ?
H24B C24 H24C 109.5 . . ?
C5A C7A H7AA 109.5 . . ?
C5A C7A H7AB 109.5 . . ?
C5A C7A H7AC 109.5 . . ?
H7AA C7A H7AB 109.5 . . ?
H7AA C7A H7AC 109.5 . . ?
H7AB C7A H7AC 109.5 . . ?
C18A C20A H20A 119.5 . . ?
C22A C20A C18A 120.9(6) . . ?
C22A C20A H20A 119.5 . . ?
C22A C58 H58 90.1 . . ?
C60 C58 C22A 117.5(8) . . ?
C60 C58 H58 90.1 . . ?
C59 C58 C22A 122.8(9) . . ?
C59 C58 H58 90.1 . . ?
C59 C58 C60 119.7(9) . . ?
C58 C60 H60A 109.5 . . ?
C58 C60 H60B 109.5 . . ?
C58 C60 H60C 109.5 . . ?
H60A C60 H60B 109.5 . . ?
H60A C60 H60C 109.5 . . ?
H60B C60 H60C 109.5 . . ?
C58 C59 H59A 109.5 . . ?
C58 C59 H59B 109.5 . . ?
C58 C59 H59C 109.5 . . ?
H59A C59 H59B 109.5 . . ?
H59A C59 H59C 109.5 . . ?
H59B C59 H59C 109.5 . . ?

loop_
_geom_bond_atom_site_label_1
_geom_bond_atom_site_label_2
_geom_bond_distance
_geom_bond_site_symmetry_2
_geom_bond_publ_flag
Lu1A N4A 2.158(3) . ?
Lu1A N1A 2.312(3) . ?
Lu1A N2A 2.367(3) . ?
Lu1A N3A 2.344(3) . ?
Lu1A C35A 2.338(4) . ?
Lu1 N2 2.351(3) . ?
Lu1 N4 2.151(3) . ?
Lu1 N1 2.334(3) . ?
Lu1 N3 2.339(3) . ?
Lu1 C35 2.347(4) . ?
P1A N2A 1.615(3) . ?
P1A C1A 1.772(4) . ?
P1A C11A 1.834(4) . ?
P1A C14A 1.830(4) . ?
P1 N2 1.619(4) . ?
P1 C1 1.779(5) . ?
P1 C14 1.823(5) . ?
P1 C11 1.832(5) . ?
P2 N3 1.624(4) . ?
P2 C4 1.776(4) . ?
P2 C8 1.824(5) . ?
P2 C5 1.844(5) . ?
P2A N3A 1.625(4) . ?
P2A C4A 1.772(5) . ?
P2A C8A 1.825(5) . ?
P2A C5A 1.838(5) . ?
Si1 C35 1.855(5) . ?
Si1 C36 1.884(5) . ?
Si1 C37 1.886(6) . ?
Si1 C38 1.876(6) . ?
Si1A C35A 1.836(5) . ?
Si1A C38A 1.873(6) . ?
Si1A C36A 1.891(5) . ?
Si1A C37A 1.876(7) . ?
N4A C39A 1.470(5) . ?
N4A H4A 0.81(6) . ?
N1A C4A 1.360(5) . ?
N1A C1A 1.360(5) . ?
N2 C26 1.429(6) . ?
N2A C26A 1.442(5) . ?
N4 C39 1.470(5) . ?
N4 H4 0.78(8) . ?
N1 C4 1.370(6) . ?
N1 C1 1.361(5) . ?
N3 C17 1.431(5) . ?
N3A C17A 1.418(5) . ?
C18 H18 0.9500 . ?
C18 C17 1.378(7) . ?
C18 C20 1.401(6) . ?
C39A C46A 1.542(5) . ?
C39A C52A 1.533(6) . ?
C39A C40A 1.550(6) . ?
C4A C3A 1.393(6) . ?
C28A H28A 0.9500 . ?
C28A C30A 1.394(6) . ?
C28A C26A 1.400(6) . ?
C22 C21 1.383(7) . ?
C22 C23 1.527(6) . ?
C22 C20 1.392(7) . ?
C46A C51A 1.404(6) . ?
C46A C47A 1.387(6) . ?
C13A H13A 0.9800 . ?
C13A H13B 0.9800 . ?
C13A H13C 0.9800 . ?
C13A C11A 1.540(6) . ?
C31A C30A 1.381(6) . ?
C31A C29A 1.394(6) . ?
C31A C32A 1.517(6) . ?
C30A H30A 0.9500 . ?
C39 C40 1.547(6) . ?
C39 C46 1.542(6) . ?
C39 C52 1.551(6) . ?
C4 C3 1.385(6) . ?
C29A H29A 0.9500 . ?
C29A C27A 1.398(6) . ?
C27A H27A 0.9500 . ?
C27A C26A 1.393(6) . ?
C1 C2 1.396(7) . ?
C42 H42 0.9500 . ?
C42 C41 1.385(6) . ?
C42 C43 1.391(10) . ?
C1A C2A 1.398(6) . ?
C21 H21 0.9500 . ?
C21 C19 1.395(6) . ?
C52A C53A 1.393(6) . ?
C52A C57A 1.401(6) . ?
C40 C41 1.385(8) . ?
C40 C45 1.398(7) . ?
C29 H29 0.9500 . ?
C29 C31 1.375(7) . ?
C29 C28 1.389(7) . ?
C51A H51A 0.9500 . ?
C51A C50A 1.391(6) . ?
C17 C19 1.401(6) . ?
C40A C45A 1.394(7) . ?
C40A C41A 1.398(6) . ?
C53A H53A 0.9500 . ?
C53A C54A 1.384(7) . ?
C35A H35B 0.9900 . ?
C35A H35A 0.9900 . ?
C45A H45A 0.9500 . ?
C45A C44A 1.390(7) . ?
C31 C30 1.400(7) . ?
C31 C32 1.515(7) . ?
C57 H57 0.9500 . ?
C57 C56 1.391(7) . ?
C57 C52 1.384(8) . ?
C49A H49A 0.9500 . ?
C49A C48A 1.384(7) . ?
C49A C50A 1.393(8) . ?
C41A H41A 0.9500 . ?
C41A C42A 1.385(7) . ?
C30 H30 0.9500 . ?
C30 C27 1.392(7) . ?
C8A H8A 1.0000 . ?
C8A C9A 1.530(7) . ?
C8A C10A 1.530(7) . ?
C35 H35C 0.9900 . ?
C35 H35D 0.9900 . ?
C11A H11A 1.0000 . ?
C11A C12A 1.531(6) . ?
C21A H21A 0.9500 . ?
C21A C19A 1.385(6) . ?
C21A C22A 1.373(8) . ?
C48A H48A 0.9500 . ?
C48A C47A 1.404(6) . ?
C50A H50A 0.9500 . ?
C23 H23 1.0000 . ?
C23 C25 1.512(9) . ?
C23 C24 1.506(9) . ?
C19 H19 0.9500 . ?
C27 H27 0.9500 . ?
C27 C26 1.396(6) . ?
C8 H8 1.0000 . ?
C8 C10 1.540(7) . ?
C8 C9 1.528(8) . ?
C41 H41 0.9500 . ?
C26 C28 1.395(6) . ?
C46 C51 1.394(6) . ?
C46 C47 1.396(6) . ?
C57A H57A 0.9500 . ?
C57A C56A 1.385(7) . ?
C12A H12A 0.9800 . ?
C12A H12B 0.9800 . ?
C12A H12C 0.9800 . ?
C20 H20 0.9500 . ?
C55 H55 0.9500 . ?
C55 C54 1.382(9) . ?
C55 C56 1.379(9) . ?
C47A H47A 0.9500 . ?
C16A H16A 0.9800 . ?
C16A H16B 0.9800 . ?
C16A H16C 0.9800 . ?
C16A C14A 1.525(6) . ?
C54A H54A 0.9500 . ?
C54A C55A 1.384(7) . ?
C14A H14A 1.0000 . ?
C14A C15A 1.530(7) . ?
C6 H6A 0.9800 . ?
C6 H6B 0.9800 . ?
C6 H6C 0.9800 . ?
C6 C5 1.527(7) . ?
C6A H6AA 0.9800 . ?
C6A H6AB 0.9800 . ?
C6A H6AC 0.9800 . ?
C6A C5A 1.532(7) . ?
C54 H54 0.9500 . ?
C54 C53 1.390(7) . ?
C55A H55A 0.9500 . ?
C55A C56A 1.396(7) . ?
C18A H18A 0.9500 . ?
C18A C17A 1.379(7) . ?
C18A C20A 1.395(9) . ?
C9A H9AA 0.9800 . ?
C9A H9AB 0.9800 . ?
C9A H9AC 0.9800 . ?
C42A H42A 0.9500 . ?
C42A C43A 1.382(8) . ?
C14 H14 1.0000 . ?
C14 C15 1.547(7) . ?
C14 C16 1.533(7) . ?
C15 H15D 0.9800 . ?
C15 H15E 0.9800 . ?
C15 H15F 0.9800 . ?
C44A H44A 0.9500 . ?
C44A C43A 1.377(8) . ?
C5 H5 1.0000 . ?
C5 C7 1.542(7) . ?
C17A C19A 1.406(6) . ?
C3A H3A 0.9500 . ?
C3A C2A 1.390(7) . ?
C32A H32A 1.0000 . ?
C32A C33A 1.526(8) . ?
C32A C34A 1.528(8) . ?
C7 H7A 0.9800 . ?
C7 H7B 0.9800 . ?
C7 H7C 0.9800 . ?
C11 H11 1.0000 . ?
C11 C13 1.534(7) . ?
C11 C12 1.522(7) . ?
C53 H53 0.9500 . ?
C53 C52 1.399(7) . ?
C28 H28 0.9500 . ?
C43 H43 0.9500 . ?
C43 C44 1.370(11) . ?
C3 H3 0.9500 . ?
C3 C2 1.400(7) . ?
C15A H15A 0.9800 . ?
C15A H15B 0.9800 . ?
C15A H15C 0.9800 . ?
C19A H19A 0.9500 . ?
C13 H13D 0.9800 . ?
C13 H13E 0.9800 . ?
C13 H13F 0.9800 . ?
C16 H16D 0.9800 . ?
C16 H16E 0.9800 . ?
C16 H16F 0.9800 . ?
C2A H2A 0.9500 . ?
C10 H10D 0.9800 . ?
C10 H10E 0.9800 . ?
C10 H10F 0.9800 . ?
C50 H50 0.9500 . ?
C50 C51 1.394(7) . ?
C50 C49 1.394(7) . ?
C9 H9A 0.9800 . ?
C9 H9B 0.9800 . ?
C9 H9C 0.9800 . ?
C32 H32 1.0000 . ?
C32 C33 1.531(7) . ?
C32 C34 1.508(8) . ?
C36 H36D 0.9800 . ?
C36 H36E 0.9800 . ?
C36 H36F 0.9800 . ?
C56 H56 0.9500 . ?
C51 H51 0.9500 . ?
C33 H33D 0.9800 . ?
C33 H33E 0.9800 . ?
C33 H33F 0.9800 . ?
C38A H38A 0.9800 . ?
C38A H38B 0.9800 . ?
C38A H38C 0.9800 . ?
C47 H47 0.9500 . ?
C47 C48 1.394(7) . ?
C36A H36A 0.9800 . ?
C36A H36B 0.9800 . ?
C36A H36C 0.9800 . ?
C2 H2 0.9500 . ?
C34 H34D 0.9800 . ?
C34 H34E 0.9800 . ?
C34 H34F 0.9800 . ?
C25 H25A 0.9800 . ?
C25 H25B 0.9800 . ?
C25 H25C 0.9800 . ?
C10A H10A 0.9800 . ?
C10A H10B 0.9800 . ?
C10A H10C 0.9800 . ?
C48 H48 0.9500 . ?
C48 C49 1.367(8) . ?
C43A H43A 0.9500 . ?
C33A H33A 0.9800 . ?
C33A H33B 0.9800 . ?
C33A H33C 0.9800 . ?
C44 H44 0.9500 . ?
C44 C45 1.391(8) . ?
C56A H56A 0.9500 . ?
C5A H5A 1.0000 . ?
C5A C7A 1.535(9) . ?
C37A H37A 0.9800 . ?
C37A H37B 0.9800 . ?
C37A H37C 0.9800 . ?
C49 H49 0.9500 . ?
C45 H45 0.9500 . ?
C34A H34A 0.9800 . ?
C34A H34B 0.9800 . ?
C34A H34C 0.9800 . ?
C37 H37D 0.9800 . ?
C37 H37E 0.9800 . ?
C37 H37F 0.9800 . ?
C22A C20A 1.387(11) . ?
C22A C58 1.519(9) . ?
C12 H12D 0.9800 . ?
C12 H12E 0.9800 . ?
C12 H12F 0.9800 . ?
C38 H38D 0.9800 . ?
C38 H38E 0.9800 . ?
C38 H38F 0.9800 . ?
C24 H24A 0.9800 . ?
C24 H24B 0.9800 . ?
C24 H24C 0.9800 . ?
C7A H7AA 0.9800 . ?
C7A H7AB 0.9800 . ?
C7A H7AC 0.9800 . ?
C20A H20A 0.9500 . ?
C58 H58 1.0000 . ?
C58 C60 1.293(14) . ?
C58 C59 1.283(12) . ?
C60 H60A 0.9800 . ?
C60 H60B 0.9800 . ?
C60 H60C 0.9800 . ?
C59 H59A 0.9800 . ?
C59 H59B 0.9800 . ?
C59 H59C 0.9800 . ?

loop_
_geom_torsion_atom_site_label_1
_geom_torsion_atom_site_label_2
_geom_torsion_atom_site_label_3
_geom_torsion_atom_site_label_4
_geom_torsion
_geom_torsion_site_symmetry_1
_geom_torsion_site_symmetry_2
_geom_torsion_site_symmetry_3
_geom_torsion_site_symmetry_4
_geom_torsion_publ_flag
Lu1A N4A C39A C46A 138.2(4) . . . . ?
Lu1A N4A C39A C52A 17.2(6) . . . . ?
Lu1A N4A C39A C40A -103.8(5) . . . . ?
Lu1A N1A C4A P2A -20.4(4) . . . . ?
Lu1A N1A C4A C3A 165.0(3) . . . . ?
Lu1A N1A C1A P1A 24.7(4) . . . . ?
Lu1A N1A C1A C2A -165.0(3) . . . . ?
Lu1A N2A C26A C28A 100.6(4) . . . . ?
Lu1A N2A C26A C27A -77.1(4) . . . . ?
Lu1A N3A C17A C18A -94.6(6) . . . . ?
Lu1A N3A C17A C19A 79.4(4) . . . . ?
Lu1 N2 C26 C27 -80.6(4) . . . . ?
Lu1 N2 C26 C28 96.7(4) . . . . ?
Lu1 N4 C39 C40 135.4(4) . . . . ?
Lu1 N4 C39 C46 16.5(6) . . . . ?
Lu1 N4 C39 C52 -103.7(5) . . . . ?
Lu1 N1 C4 P2 -17.0(5) . . . . ?
Lu1 N1 C4 C3 167.1(3) . . . . ?
Lu1 N1 C1 P1 22.1(5) . . . . ?
Lu1 N1 C1 C2 -166.5(3) . . . . ?
Lu1 N3 C17 C18 -94.6(4) . . . . ?
Lu1 N3 C17 C19 83.4(4) . . . . ?
P1A N2A C26A C28A -69.7(5) . . . . ?
P1A N2A C26A C27A 112.6(4) . . . . ?
P1A C1A C2A C3A 167.2(4) . . . . ?
P1 N2 C26 C27 109.0(4) . . . . ?
P1 N2 C26 C28 -73.6(5) . . . . ?
P1 C1 C2 C3 167.9(4) . . . . ?
P2 N3 C17 C18 74.5(5) . . . . ?
P2 N3 C17 C19 -107.5(4) . . . . ?
P2 C4 C3 C2 -175.7(4) . . . . ?
P2A N3A C17A C18A 73.6(6) . . . . ?
P2A N3A C17A C19A -112.4(4) . . . . ?
P2A C4A C3A C2A -172.8(4) . . . . ?
N4A C39A C46A C51A 163.5(4) . . . . ?
N4A C39A C46A C47A -19.4(6) . . . . ?
N4A C39A C52A C53A 132.3(5) . . . . ?
N4A C39A C52A C57A -47.1(5) . . . . ?
N4A C39A C40A C45A 116.4(4) . . . . ?
N4A C39A C40A C41A -61.0(5) . . . . ?
N1A C4A C3A C2A 0.1(5) . . . . ?
N1A C1A C2A C3A -0.2(5) . . . . ?
N2 P1 C1 N1 -16.2(4) . . . . ?
N2 P1 C1 C2 175.3(5) . . . . ?
N2 P1 C14 C15 73.6(4) . . . . ?
N2 P1 C14 C16 -51.0(4) . . . . ?
N2 P1 C11 C13 -177.4(4) . . . . ?
N2 P1 C11 C12 59.3(4) . . . . ?
N2 C26 C28 C29 -180.0(4) . . . . ?
N2A P1A C1A N1A -20.2(3) . . . . ?
N2A P1A C1A C2A 172.7(5) . . . . ?
N2A P1A C11A C13A -177.7(3) . . . . ?
N2A P1A C11A C12A 58.8(3) . . . . ?
N2A P1A C14A C16A -51.8(4) . . . . ?
N2A P1A C14A C15A 75.0(4) . . . . ?
N4 C39 C40 C41 -25.3(6) . . . . ?
N4 C39 C40 C45 158.1(4) . . . . ?
N4 C39 C46 C51 -46.0(5) . . . . ?
N4 C39 C46 C47 132.2(4) . . . . ?
N4 C39 C52 C57 111.2(5) . . . . ?
N4 C39 C52 C53 -65.8(5) . . . . ?
N1 C4 C3 C2 -1.2(5) . . . . ?
N1 C1 C2 C3 -0.8(5) . . . . ?
N3 P2 C4 N1 22.2(4) . . . . ?
N3 P2 C4 C3 -163.4(5) . . . . ?
N3 P2 C8 C10 -71.5(4) . . . . ?
N3 P2 C8 C9 55.1(4) . . . . ?
N3 P2 C5 C6 -57.2(4) . . . . ?
N3 P2 C5 C7 178.9(3) . . . . ?
N3 C17 C19 C21 178.9(4) . . . . ?
N3A P2A C4A N1A 20.2(3) . . . . ?
N3A P2A C4A C3A -167.1(5) . . . . ?
N3A P2A C8A C9A 50.3(4) . . . . ?
N3A P2A C8A C10A -75.2(4) . . . . ?
N3A P2A C5A C6A -54.6(5) . . . . ?
N3A P2A C5A C7A -177.2(4) . . . . ?
N3A C17A C19A C21A -174.7(4) . . . . ?
C18 C17 C19 C21 -3.0(7) . . . . ?
C39A C46A C51A C50A 176.7(4) . . . . ?
C39A C46A C47A C48A -176.7(4) . . . . ?
C39A C52A C53A C54A -179.8(5) . . . . ?
C39A C52A C57A C56A 179.5(4) . . . . ?
C39A C40A C45A C44A -176.2(4) . . . . ?
C39A C40A C41A C42A 177.0(4) . . . . ?
C4A P2A N3A Lu1A -14.2(3) . . . . ?
C4A P2A N3A C17A 177.9(3) . . . . ?
C4A P2A C8A C9A -65.6(4) . . . . ?
C4A P2A C8A C10A 168.8(4) . . . . ?
C4A P2A C5A C6A 59.4(5) . . . . ?
C4A P2A C5A C7A -63.2(5) . . . . ?
C4A N1A C1A P1A -170.1(3) . . . . ?
C4A N1A C1A C2A 0.2(5) . . . . ?
C4A C3A C2A C1A 0.1(5) . . . . ?
C22 C21 C19 C17 0.0(7) . . . . ?
C46A C39A C52A C53A 9.6(6) . . . . ?
C46A C39A C52A C57A -169.7(4) . . . . ?
C46A C39A C40A C45A -121.8(4) . . . . ?
C46A C39A C40A C41A 60.8(5) . . . . ?
C46A C51A C50A C49A -0.5(7) . . . . ?
C31A C29A C27A C26A -1.0(7) . . . . ?
C30A C28A C26A N2A 179.1(4) . . . . ?
C30A C28A C26A C27A -3.1(6) . . . . ?
C30A C31A C29A C27A -0.7(7) . . . . ?
C30A C31A C32A C33A 107.7(5) . . . . ?
C30A C31A C32A C34A -128.0(5) . . . . ?
C39 C40 C41 C42 -175.9(4) . . . . ?
C39 C40 C45 C44 177.1(5) . . . . ?
C39 C46 C51 C50 177.9(4) . . . . ?
C39 C46 C47 C48 -178.9(5) . . . . ?
C4 P2 N3 Lu1 -21.2(3) . . . . ?
C4 P2 N3 C17 170.0(3) . . . . ?
C4 P2 C8 C10 172.0(4) . . . . ?
C4 P2 C8 C9 -61.3(4) . . . . ?
C4 P2 C5 C6 56.1(4) . . . . ?
C4 P2 C5 C7 -67.8(4) . . . . ?
C4 N1 C1 P1 -171.4(3) . . . . ?
C4 N1 C1 C2 0.0(5) . . . . ?
C4 C3 C2 C1 1.2(5) . . . . ?
C29A C31A C30A C28A 0.5(6) . . . . ?
C29A C31A C32A C33A -71.8(6) . . . . ?
C29A C31A C32A C34A 52.5(6) . . . . ?
C29A C27A C26A N2A -179.3(4) . . . . ?
C29A C27A C26A C28A 2.9(6) . . . . ?
C1 P1 N2 Lu1 6.2(3) . . . . ?
C1 P1 N2 C26 176.0(3) . . . . ?
C1 P1 C14 C15 -169.6(4) . . . . ?
C1 P1 C14 C16 65.8(4) . . . . ?
C1 P1 C11 C13 68.9(4) . . . . ?
C1 P1 C11 C12 -54.4(4) . . . . ?
C1 N1 C4 P2 176.6(3) . . . . ?
C1 N1 C4 C3 0.7(5) . . . . ?
C42 C43 C44 C45 1.1(8) . . . . ?
C1A P1A N2A Lu1A 10.3(2) . . . . ?
C1A P1A N2A C26A -179.7(3) . . . . ?
C1A P1A C11A C13A 68.9(3) . . . . ?
C1A P1A C11A C12A -54.6(3) . . . . ?
C1A P1A C14A C16A 64.9(4) . . . . ?
C1A P1A C14A C15A -168.3(3) . . . . ?
C1A N1A C4A P2A 174.5(3) . . . . ?
C1A N1A C4A C3A -0.2(5) . . . . ?
C21 C22 C23 C25 108.0(5) . . . . ?
C21 C22 C23 C24 -127.8(6) . . . . ?
C21 C22 C20 C18 -1.5(8) . . . . ?
C52A C39A C46A C51A -77.6(5) . . . . ?
C52A C39A C46A C47A 99.5(5) . . . . ?
C52A C39A C40A C45A -1.0(6) . . . . ?
C52A C39A C40A C41A -178.4(4) . . . . ?
C52A C53A C54A C55A 0.1(10) . . . . ?
C52A C57A C56A C55A 0.7(8) . . . . ?
C40 C39 C46 C51 -166.9(4) . . . . ?
C40 C39 C46 C47 11.3(6) . . . . ?
C40 C39 C52 C57 -125.5(5) . . . . ?
C40 C39 C52 C53 57.4(5) . . . . ?
C29 C31 C30 C27 0.6(7) . . . . ?
C29 C31 C32 C33 105.3(6) . . . . ?
C29 C31 C32 C34 -129.3(5) . . . . ?
C51A C46A C47A C48A 0.5(7) . . . . ?
C17 C18 C20 C22 -1.6(8) . . . . ?
C26A C28A C30A C31A 1.5(7) . . . . ?
C40A C39A C46A C51A 44.4(5) . . . . ?
C40A C39A C46A C47A -138.5(4) . . . . ?
C40A C39A C52A C53A -109.1(5) . . . . ?
C40A C39A C52A C57A 71.6(5) . . . . ?
C40A C45A C44A C43A -0.7(7) . . . . ?
C40A C41A C42A C43A -0.5(7) . . . . ?
C53A C52A C57A C56A 0.1(7) . . . . ?
C53A C54A C55A C56A 0.6(10) . . . . ?
C45A C40A C41A C42A -0.6(6) . . . . ?
C45A C44A C43A C42A -0.4(8) . . . . ?
C31 C29 C28 C26 2.1(7) . . . . ?
C31 C30 C27 C26 -1.2(7) . . . . ?
C49A C48A C47A C46A 0.5(7) . . . . ?
C41A C40A C45A C44A 1.2(7) . . . . ?
C41A C42A C43A C44A 1.0(7) . . . . ?
C30 C31 C32 C33 -73.1(6) . . . . ?
C30 C31 C32 C34 52.3(7) . . . . ?
C30 C27 C26 N2 179.6(4) . . . . ?
C30 C27 C26 C28 2.1(6) . . . . ?
C8A P2A N3A Lu1A -132.6(2) . . . . ?
C8A P2A N3A C17A 59.5(4) . . . . ?
C8A P2A C4A N1A 144.1(3) . . . . ?
C8A P2A C4A C3A -43.1(5) . . . . ?
C8A P2A C5A C6A 175.3(4) . . . . ?
C8A P2A C5A C7A 52.7(5) . . . . ?
C11A P1A N2A Lu1A -105.4(2) . . . . ?
C11A P1A N2A C26A 64.5(3) . . . . ?
C11A P1A C1A N1A 100.9(3) . . . . ?
C11A P1A C1A C2A -66.3(5) . . . . ?
C11A P1A C14A C16A -179.9(3) . . . . ?
C11A P1A C14A C15A -53.1(4) . . . . ?
C21A C22A C20A C18A 2.9(14) . . . . ?
C21A C22A C58 C60 20(2) . . . . ?
C21A C22A C58 C59 -159.9(15) . . . . ?
C48A C49A C50A C51A 1.5(7) . . . . ?
C50A C49A C48A C47A -1.5(7) . . . . ?
C23 C22 C21 C19 -176.1(5) . . . . ?
C23 C22 C20 C18 176.8(5) . . . . ?
C27 C26 C28 C29 -2.6(7) . . . . ?
C8 P2 N3 Lu1 -141.4(2) . . . . ?
C8 P2 N3 C17 49.8(4) . . . . ?
C8 P2 C4 N1 147.3(3) . . . . ?
C8 P2 C4 C3 -38.3(6) . . . . ?
C8 P2 C5 C6 173.2(3) . . . . ?
C8 P2 C5 C7 49.3(4) . . . . ?
C41 C42 C43 C44 0.1(8) . . . . ?
C41 C40 C45 C44 0.5(7) . . . . ?
C46 C39 C40 C41 91.7(5) . . . . ?
C46 C39 C40 C45 -84.9(5) . . . . ?
C46 C39 C52 C57 -5.8(6) . . . . ?
C46 C39 C52 C53 177.2(4) . . . . ?
C46 C47 C48 C49 0.8(8) . . . . ?
C57A C52A C53A C54A -0.5(8) . . . . ?
C20 C18 C17 N3 -178.2(4) . . . . ?
C20 C18 C17 C19 3.8(7) . . . . ?
C20 C22 C21 C19 2.3(7) . . . . ?
C20 C22 C23 C25 -70.3(6) . . . . ?
C20 C22 C23 C24 53.9(8) . . . . ?
C55 C54 C53 C52 -1.9(8) . . . . ?
C47A C46A C51A C50A -0.5(7) . . . . ?
C54A C55A C56A C57A -1.0(9) . . . . ?
C14A P1A N2A Lu1A 131.1(2) . . . . ?
C14A P1A N2A C26A -59.0(4) . . . . ?
C14A P1A C1A N1A -144.9(3) . . . . ?
C14A P1A C1A C2A 47.9(5) . . . . ?
C14A P1A C11A C13A -48.6(4) . . . . ?
C14A P1A C11A C12A -172.0(3) . . . . ?
C54 C55 C56 C57 0.5(9) . . . . ?
C54 C53 C52 C39 177.9(4) . . . . ?
C54 C53 C52 C57 0.6(7) . . . . ?
C18A C17A C19A C21A -0.4(7) . . . . ?
C14 P1 N2 Lu1 126.7(2) . . . . ?
C14 P1 N2 C26 -63.4(4) . . . . ?
C14 P1 C1 N1 -140.4(3) . . . . ?
C14 P1 C1 C2 51.1(6) . . . . ?
C14 P1 C11 C13 -48.6(4) . . . . ?
C14 P1 C11 C12 -171.9(4) . . . . ?
C5 P2 N3 Lu1 95.1(3) . . . . ?
C5 P2 N3 C17 -73.7(4) . . . . ?
C5 P2 C4 N1 -98.5(3) . . . . ?
C5 P2 C4 C3 75.9(5) . . . . ?
C5 P2 C8 C10 56.2(4) . . . . ?
C5 P2 C8 C9 -177.1(4) . . . . ?
C17A C18A C20A C22A -2.8(14) . . . . ?
C32A C31A C30A C28A -179.0(4) . . . . ?
C32A C31A C29A C27A 178.8(4) . . . . ?
C11 P1 N2 Lu1 -109.4(2) . . . . ?
C11 P1 N2 C26 60.5(4) . . . . ?
C11 P1 C1 N1 104.8(3) . . . . ?
C11 P1 C1 C2 -63.7(6) . . . . ?
C11 P1 C14 C15 -54.5(4) . . . . ?
C11 P1 C14 C16 -179.1(4) . . . . ?
C28 C29 C31 C30 -1.0(7) . . . . ?
C28 C29 C31 C32 -179.5(5) . . . . ?
C43 C42 C41 C40 -1.0(8) . . . . ?
C43 C44 C45 C40 -1.4(8) . . . . ?
C19A C21A C22A C20A -1.8(11) . . . . ?
C19A C21A C22A C58 177.0(9) . . . . ?
C32 C31 C30 C27 179.0(5) . . . . ?
C36 Si1 C35 Lu1 -174.2(3) . . . . ?
C56 C57 C52 C39 -175.8(5) . . . . ?
C56 C57 C52 C53 1.2(7) . . . . ?
C56 C55 C54 C53 1.3(8) . . . . ?
C51 C46 C47 C48 -0.7(7) . . . . ?
C51 C50 C49 C48 -1.2(8) . . . . ?
C38A Si1A C35A Lu1A 55.2(4) . . . . ?
C47 C46 C51 C50 -0.4(7) . . . . ?
C47 C48 C49 C50 0.1(9) . . . . ?
C36A Si1A C35A Lu1A 175.3(3) . . . . ?
C52 C39 C40 C41 -147.3(4) . . . . ?
C52 C39 C40 C45 36.1(6) . . . . ?
C52 C39 C46 C51 73.7(5) . . . . ?
C52 C39 C46 C47 -108.1(5) . . . . ?
C52 C57 C56 C55 -1.9(8) . . . . ?
C5A P2A N3A Lu1A 101.9(3) . . . . ?
C5A P2A N3A C17A -66.0(4) . . . . ?
C5A P2A C4A N1A -100.5(3) . . . . ?
C5A P2A C4A C3A 72.3(5) . . . . ?
C5A P2A C8A C9A 179.0(4) . . . . ?
C5A P2A C8A C10A 53.5(4) . . . . ?
C37A Si1A C35A Lu1A -65.4(4) . . . . ?
C49 C50 C51 C46 1.3(7) . . . . ?
C45 C40 C41 C42 0.8(7) . . . . ?
C37 Si1 C35 Lu1 -55.2(4) . . . . ?
C22A C21A C19A C17A 0.6(8) . . . . ?
C38 Si1 C35 Lu1 66.2(4) . . . . ?
C20A C18A C17A N3A 175.6(7) . . . . ?
C20A C18A C17A C19A 1.5(11) . . . . ?
C20A C22A C58 C60 -161.7(14) . . . . ?
C20A C22A C58 C59 19(2) . . . . ?
C58 C22A C20A C18A -175.9(10) . . . . ?

loop_
_smtbx_masks_void_nr
_smtbx_masks_void_average_x
_smtbx_masks_void_average_y
_smtbx_masks_void_average_z
_smtbx_masks_void_volume
_smtbx_masks_void_count_electrons
_smtbx_masks_void_content
1 -0.023 0.027 0.163 15.7 0.0 ?
2 0.000 0.000 0.500 145.6 1.9 ?
3 0.023 -0.027 0.837 15.7 0.0 ?
4 -0.051 0.277 0.566 17.7 0.0 ?
5 0.000 0.500 1.000 399.1 71.4 ?
6 0.051 0.723 0.434 17.7 0.0 ?
7 0.500 0.000 0.000 38.4 1.0 ?
8 0.501 0.235 0.472 14.8 0.0 ?
9 0.499 0.765 0.528 14.8 0.0 ?
